data_4318649
loop_
_publ_author_name
'H\%akan Carlsson'
'Matti Haukka'
'Ebbe Nordlander'

_publ_section_title
;
 Hydrolytically Active Tetranuclear Nickel Complexes with Structural
 Resemblance to the Active Site of Urease
;
_journal_name_full 'Inorganic Chemistry'
_journal_page_first 4981
_journal_page_last 4983
_journal_paper_doi 10.1021/ic025839p
_journal_volume 41
_journal_year 2002
_chemical_formula_sum 'C89.5 H117.5 Cl2 N16.5 Ni4 O22.5'
_chemical_formula_weight 2090.24
_chemical_name_common structure_3
_space_group_IT_number 2
_symmetry_cell_setting triclinic
_symmetry_space_group_name_Hall '-P 1'
_symmetry_space_group_name_H-M 'P -1'
_atom_sites_solution_hydrogens geom
_atom_sites_solution_primary direct
_atom_sites_solution_secondary difmap
_audit_creation_method SHELXL-97
_cell_angle_alpha 76.4019(15)
_cell_angle_beta 79.1574(16)
_cell_angle_gamma 61.2237(9)
_cell_formula_units_Z 2
_cell_length_a 16.6097(3)
_cell_length_b 16.8816(4)
_cell_length_c 20.5384(5)
_cell_measurement_temperature 120(2)
_cell_volume 4887.23(19)
_computing_cell_refinement 'Denzo/Scalepack (Otwinowski & Minor, 1997)'
_computing_data_collection 'Collect (Nonius, 1999)'
_computing_data_reduction 'Denzo/Scalepack (Otwinowski & Minor, 1997)'
_computing_molecular_graphics 'XP in SHELXTL v.5.1 (Bruker Axs, 1998)'
_computing_publication_material SHELXL-97
_computing_structure_refinement 'SHELXL-97 (Sheldrick, 1997)'
_computing_structure_solution 'SIR92 (Altomare et al., 1993)'
_diffrn_ambient_temperature 120(2)
_diffrn_detector_area_resol_mean 9
_diffrn_measured_fraction_theta_full 0.918
_diffrn_measured_fraction_theta_max 0.918
_diffrn_measurement_device '95mm CCD camera on \k-goniostat'
_diffrn_measurement_device_type KappaCCD
_diffrn_measurement_method CCD
_diffrn_radiation_monochromator 'horizonally mounted graphite crystal'
_diffrn_radiation_source 'fine-focus sealed tube'
_diffrn_radiation_type MoK\a
_diffrn_radiation_wavelength 0.71073
_diffrn_reflns_av_R_equivalents 0.0502
_diffrn_reflns_av_sigmaI/netI 0.0750
_diffrn_reflns_limit_h_max 19
_diffrn_reflns_limit_h_min -18
_diffrn_reflns_limit_k_max 20
_diffrn_reflns_limit_k_min -20
_diffrn_reflns_limit_l_max 24
_diffrn_reflns_limit_l_min -22
_diffrn_reflns_number 32713
_diffrn_reflns_theta_full 25.12
_diffrn_reflns_theta_max 25.12
_diffrn_reflns_theta_min 2.38
_exptl_absorpt_coefficient_mu 0.892
_exptl_absorpt_correction_T_max 0.29208
_exptl_absorpt_correction_T_min 0.25286
_exptl_absorpt_correction_type multi-scan
_exptl_absorpt_process_details 'Xprep in Shelxtl v. 5.1 (Bruker AXS, 1998)'
_exptl_crystal_colour 'light blue'
_exptl_crystal_density_diffrn 1.420
_exptl_crystal_density_method 'not measured'
_exptl_crystal_description block
_exptl_crystal_F_000 2192
_exptl_crystal_size_max 0.30
_exptl_crystal_size_mid 0.20
_exptl_crystal_size_min 0.20
_refine_diff_density_max 1.142
_refine_diff_density_min -1.205
_refine_diff_density_rms 0.085
_refine_ls_extinction_method none
_refine_ls_goodness_of_fit_ref 1.048
_refine_ls_hydrogen_treatment constr
_refine_ls_matrix_type full
_refine_ls_number_parameters 1239
_refine_ls_number_reflns 16032
_refine_ls_number_restraints 0
_refine_ls_restrained_S_all 1.048
_refine_ls_R_factor_all 0.0893
_refine_ls_R_factor_gt 0.0573
_refine_ls_shift/su_max 0.001
_refine_ls_shift/su_mean 0.000
_refine_ls_structure_factor_coef Fsqd
_refine_ls_weighting_details 'calc w=1/[\s^2^(Fo^2^)+(0.0422P)^2^+14.1058P] where P=(Fo^2^+2Fc^2^)/3'
_refine_ls_weighting_scheme calc
_refine_ls_wR_factor_gt 0.1277
_refine_ls_wR_factor_ref 0.1461
_reflns_number_gt 11520
_reflns_number_total 16032
_reflns_threshold_expression >2sigma(I)
_cod_data_source_file ic025839p_s1_1.cif
_cod_data_source_block structure_2
_cod_depositor_comments
;
The following automatic conversions were performed:

'_symmetry_cell_setting' value 'Triclinic' changed to 'triclinic'
according to the built-in table from CIF Core dictionary named
'cif_core.dic' version 2.4.1 from 2010-06-29.

Automatic conversion script
Id: cif_fix_values 1646 2011-03-28 12:23:43Z adriana 

The following automatic conversions were performed:

data name '_atom_site_symetry_multiplicity' was replaced with
'_atom_site_symmetry_multiplicity' as specified in the replacement
file 'data/replacement-values/replacement_tags.lst'.

Automatic conversion script
Id: cif_correct_tags 9268 2022-04-12 08:56:07Z antanas 
;
_cod_original_formula_sum 'C89.50 H117.50 Cl2 N16.50 Ni4 O22.50'
_cod_database_code 4318649

loop_
_symmetry_equiv_pos_as_xyz
'x, y, z'
'-x, -y, -z'

loop_
_atom_site_label
_atom_site_type_symbol
_atom_site_fract_x
_atom_site_fract_y
_atom_site_fract_z
_atom_site_U_iso_or_equiv
_atom_site_adp_type
_atom_site_occupancy
_atom_site_symmetry_multiplicity
_atom_site_calc_flag
_atom_site_refinement_flags
_atom_site_disorder_assembly
_atom_site_disorder_group
Ni1 Ni 0.39465(4) 0.25927(4) 0.82492(3) 0.02187(15) Uani 1 1 d . . .
Ni2 Ni 0.17216(4) 0.37141(4) 0.77547(3) 0.02113(15) Uani 1 1 d . . .
Ni3 Ni 0.09807(4) 0.18710(4) 0.78577(3) 0.02534(15) Uani 1 1 d . . .
Ni4 Ni 0.00854(4) 0.37056(4) 0.65323(3) 0.02264(15) Uani 1 1 d . . .
Cl1 Cl 0.65762(10) 0.21787(11) 0.09071(7) 0.0476(4) Uani 1 1 d . . .
Cl2 Cl 0.08685(11) 0.18964(10) 0.24714(11) 0.0587(5) Uani 1 1 d . . .
O1 O 0.5243(2) 0.1444(2) 0.82742(16) 0.0269(7) Uani 1 1 d . . .
O2 O 0.2648(2) 0.3608(2) 0.83186(15) 0.0226(7) Uani 1 1 d . . .
O3 O -0.0093(2) 0.5162(2) 0.63168(16) 0.0291(8) Uani 1 1 d . . .
O4 O 0.0771(2) 0.4056(2) 0.70809(15) 0.0243(7) Uani 1 1 d . . .
O5 O 0.1983(2) 0.2347(2) 0.78977(15) 0.0240(7) Uani 1 1 d . . .
O6 O 0.3430(2) 0.1708(2) 0.82025(16) 0.0243(7) Uani 1 1 d . . .
O7 O 0.2654(2) 0.3564(2) 0.69117(15) 0.0244(7) Uani 1 1 d . . .
O8 O 0.4107(2) 0.2798(2) 0.72216(15) 0.0264(7) Uani 1 1 d . . .
O9 O 0.0730(2) 0.2356(2) 0.68852(16) 0.0257(7) Uani 1 1 d . . .
O10 O -0.0199(2) 0.2913(2) 0.81452(16) 0.0267(7) Uani 1 1 d . . .
O11 O -0.0960(2) 0.3933(2) 0.72691(15) 0.0251(7) Uani 1 1 d . . .
O12 O 0.1180(2) 0.1364(2) 0.89045(17) 0.0332(8) Uani 1 1 d . . .
N1 N 0.4478(3) 0.3448(3) 0.82374(19) 0.0236(9) Uani 1 1 d . . .
N2 N 0.4677(3) 0.4282(3) 0.8814(2) 0.0277(9) Uani 1 1 d . . .
N3 N 0.3977(3) 0.2460(3) 0.93885(19) 0.0228(8) Uani 1 1 d . . .
N4 N 0.6218(3) 0.0036(3) 0.8014(2) 0.0321(10) Uani 1 1 d . . .
N5 N 0.1167(3) 0.5183(3) 0.75250(19) 0.0233(9) Uani 1 1 d . . .
N6 N -0.0356(3) 0.5112(3) 0.9096(2) 0.0323(10) Uani 1 1 d . . .
N7 N 0.0726(3) 0.4042(3) 0.85423(19) 0.0255(9) Uani 1 1 d . . .
N8 N 0.2239(3) 0.0748(3) 0.7627(2) 0.0294(9) Uani 1 1 d . . .
N9 N 0.0814(3) -0.0442(3) 0.7821(2) 0.0320(10) Uani 1 1 d . . .
N10 N 0.0466(3) 0.0967(3) 0.7889(2) 0.0300(10) Uani 1 1 d . . .
N11 N 0.1541(3) 0.2845(3) 0.4821(2) 0.0316(10) Uani 1 1 d . . .
N12 N -0.0683(3) 0.3627(3) 0.58341(19) 0.0250(9) Uani 1 1 d . . .
N13 N 0.1067(3) 0.3470(3) 0.5737(2) 0.0287(9) Uani 1 1 d . . .
N14 N 0.0570(3) 0.1001(3) 0.9941(2) 0.0428(12) Uani 1 1 d . . .
C1 C 0.4463(3) 0.4213(3) 0.7807(2) 0.0285(11) Uani 1 1 d . . .
H1 H 0.4379 0.4357 0.7341 0.034 Uiso 1 1 calc R . .
C2 C 0.4588(4) 0.4731(4) 0.8158(3) 0.0321(12) Uani 1 1 d . . .
H2 H 0.4610 0.5294 0.7983 0.039 Uiso 1 1 calc R . .
C3 C 0.4776(4) 0.4616(4) 0.9371(3) 0.0369(13) Uani 1 1 d . . .
H3A H 0.4316 0.4599 0.9744 0.055 Uiso 1 1 calc R . .
H3B H 0.4682 0.5248 0.9224 0.055 Uiso 1 1 calc R . .
H3C H 0.5396 0.4227 0.9522 0.055 Uiso 1 1 calc R . .
C4 C 0.4604(3) 0.3516(3) 0.8834(2) 0.0260(11) Uani 1 1 d . . .
C5 C 0.4636(3) 0.2809(3) 0.9436(2) 0.0271(11) Uani 1 1 d . . .
H5A H 0.4466 0.3080 0.9850 0.033 Uiso 1 1 calc R . .
H5B H 0.5269 0.2296 0.9459 0.033 Uiso 1 1 calc R . .
C6 C 0.4306(3) 0.1498(3) 0.9785(2) 0.0282(11) Uani 1 1 d . . .
H6 H 0.4908 0.1104 0.9553 0.034 Uiso 1 1 calc R . .
C7 C 0.4483(4) 0.1401(4) 1.0515(2) 0.0370(13) Uani 1 1 d . . .
H7A H 0.4953 0.1593 1.0517 0.056 Uiso 1 1 calc R . .
H7B H 0.4698 0.0761 1.0734 0.056 Uiso 1 1 calc R . .
H7C H 0.3910 0.1790 1.0759 0.056 Uiso 1 1 calc R . .
C8 C 0.3651(4) 0.1114(4) 0.9773(3) 0.0400(13) Uani 1 1 d . . .
H8A H 0.3091 0.1406 1.0067 0.060 Uiso 1 1 calc R . .
H8B H 0.3950 0.0451 0.9932 0.060 Uiso 1 1 calc R . .
H8C H 0.3489 0.1236 0.9313 0.060 Uiso 1 1 calc R . .
C9 C 0.5429(3) 0.0806(3) 0.7978(2) 0.0273(11) Uani 1 1 d . . .
H9 H 0.4983 0.0872 0.7712 0.033 Uiso 1 1 calc R . .
C10 C 0.6930(4) -0.0103(4) 0.8411(3) 0.0480(15) Uani 1 1 d . . .
H10A H 0.7392 0.0046 0.8116 0.072 Uiso 1 1 calc R . .
H10B H 0.7226 -0.0745 0.8632 0.072 Uiso 1 1 calc R . .
H10C H 0.6650 0.0296 0.8753 0.072 Uiso 1 1 calc R . .
C11 C 0.6407(4) -0.0691(4) 0.7654(3) 0.0465(15) Uani 1 1 d . . .
H11A H 0.5881 -0.0506 0.7402 0.070 Uiso 1 1 calc R . .
H11B H 0.6506 -0.1253 0.7976 0.070 Uiso 1 1 calc R . .
H11C H 0.6961 -0.0803 0.7342 0.070 Uiso 1 1 calc R . .
C12 C 0.3036(3) 0.3085(3) 0.9663(2) 0.0267(11) Uani 1 1 d . . .
H12A H 0.3051 0.3062 1.0147 0.032 Uiso 1 1 calc R . .
H12B H 0.2601 0.2857 0.9624 0.032 Uiso 1 1 calc R . .
C13 C 0.2680(3) 0.4067(3) 0.9314(2) 0.0237(10) Uani 1 1 d . . .
C14 C 0.2530(3) 0.4759(3) 0.9649(2) 0.0260(11) Uani 1 1 d . . .
H14 H 0.2670 0.4606 1.0104 0.031 Uiso 1 1 calc R . .
C15 C 0.2178(3) 0.5677(3) 0.9335(2) 0.0284(11) Uani 1 1 d . . .
C16 C 0.2042(4) 0.6421(4) 0.9695(3) 0.0387(13) Uani 1 1 d . . .
H16A H 0.2095 0.6922 0.9366 0.058 Uiso 1 1 calc R . .
H16B H 0.2515 0.6170 1.0012 0.058 Uiso 1 1 calc R . .
H16C H 0.1430 0.6653 0.9941 0.058 Uiso 1 1 calc R . .
C17 C 0.1956(3) 0.5879(3) 0.8679(2) 0.0272(11) Uani 1 1 d . . .
H17 H 0.1700 0.6500 0.8461 0.033 Uiso 1 1 calc R . .
C18 C 0.2094(3) 0.5206(3) 0.8326(2) 0.0243(10) Uani 1 1 d . . .
C19 C 0.2464(3) 0.4289(3) 0.8649(2) 0.0242(10) Uani 1 1 d . . .
C20 C 0.1877(3) 0.5449(3) 0.7602(2) 0.0252(11) Uani 1 1 d . . .
H20A H 0.1648 0.6117 0.7450 0.030 Uiso 1 1 calc R . .
H20B H 0.2447 0.5129 0.7316 0.030 Uiso 1 1 calc R . .
C21 C 0.0307(3) 0.5632(3) 0.7964(2) 0.0291(11) Uani 1 1 d . . .
H21A H -0.0236 0.5913 0.7702 0.035 Uiso 1 1 calc R . .
H21B H 0.0322 0.6122 0.8140 0.035 Uiso 1 1 calc R . .
C22 C 0.0233(3) 0.4927(3) 0.8536(2) 0.0261(11) Uani 1 1 d . . .
C23 C -0.1043(4) 0.6031(4) 0.9235(3) 0.0415(14) Uani 1 1 d . . .
H23A H -0.0799 0.6470 0.9042 0.062 Uiso 1 1 calc R . .
H23B H -0.1176 0.6015 0.9722 0.062 Uiso 1 1 calc R . .
H23C H -0.1612 0.6220 0.9033 0.062 Uiso 1 1 calc R . .
C24 C -0.0221(4) 0.4278(4) 0.9486(3) 0.0354(13) Uani 1 1 d . . .
H24 H -0.0534 0.4179 0.9911 0.042 Uiso 1 1 calc R . .
C25 C 0.0452(3) 0.3626(4) 0.9137(2) 0.0299(11) Uani 1 1 d . . .
H25 H 0.0695 0.2983 0.9283 0.036 Uiso 1 1 calc R . .
C26 C 0.0942(3) 0.5424(3) 0.6824(2) 0.0257(11) Uani 1 1 d . . .
H26A H 0.1510 0.5295 0.6516 0.031 Uiso 1 1 calc R . .
H26B H 0.0512 0.6085 0.6721 0.031 Uiso 1 1 calc R . .
C27 C 0.0501(3) 0.4862(3) 0.6731(2) 0.0251(11) Uani 1 1 d . . .
C28 C 0.2766(3) 0.1678(3) 0.8034(2) 0.0241(11) Uani 1 1 d . . .
C29 C 0.2922(3) 0.0717(3) 0.8015(3) 0.0288(11) Uani 1 1 d . . .
H29A H 0.3551 0.0366 0.7807 0.035 Uiso 1 1 calc R . .
H29B H 0.2875 0.0397 0.8480 0.035 Uiso 1 1 calc R . .
C30 C 0.2139(4) -0.0109(4) 0.7822(3) 0.0404(14) Uani 1 1 d . . .
H30A H 0.2365 -0.0430 0.8270 0.049 Uiso 1 1 calc R . .
H30B H 0.2506 -0.0524 0.7492 0.049 Uiso 1 1 calc R . .
C31 C 0.1136(3) 0.0140(3) 0.7841(2) 0.0280(11) Uani 1 1 d . . .
C32 C 0.1361(5) -0.1419(4) 0.7806(4) 0.0617(19) Uani 1 1 d . . .
H32A H 0.1786 -0.1512 0.7397 0.093 Uiso 1 1 calc R . .
H32B H 0.0951 -0.1687 0.7809 0.093 Uiso 1 1 calc R . .
H32C H 0.1714 -0.1717 0.8202 0.093 Uiso 1 1 calc R . .
C33 C -0.0144(4) 0.0067(4) 0.7864(3) 0.0387(13) Uani 1 1 d . . .
H33 H -0.0574 -0.0154 0.7867 0.046 Uiso 1 1 calc R . .
C34 C -0.0343(4) 0.0930(4) 0.7899(2) 0.0303(12) Uani 1 1 d . . .
H34 H -0.0944 0.1430 0.7926 0.036 Uiso 1 1 calc R . .
C35 C 0.2533(3) 0.0914(4) 0.6901(3) 0.0336(12) Uani 1 1 d . . .
H35A H 0.3137 0.0392 0.6801 0.040 Uiso 1 1 calc R . .
H35B H 0.2621 0.1472 0.6803 0.040 Uiso 1 1 calc R . .
C36 C 0.1864(4) 0.1030(4) 0.6441(3) 0.0358(13) Uani 1 1 d . . .
C37 C 0.2128(4) 0.0469(4) 0.5959(4) 0.060(2) Uani 1 1 d . . .
H37 H 0.2733 -0.0026 0.5939 0.072 Uiso 1 1 calc R . .
C38 C 0.1519(5) 0.0624(5) 0.5505(4) 0.074(3) Uani 1 1 d . . .
C39 C 0.1844(6) 0.0026(6) 0.4954(5) 0.120(5) Uani 1 1 d . . .
H39A H 0.1624 -0.0438 0.5089 0.180 Uiso 1 1 calc R . .
H39B H 0.2520 -0.0278 0.4892 0.180 Uiso 1 1 calc R . .
H39C H 0.1597 0.0412 0.4531 0.180 Uiso 1 1 calc R . .
C40 C 0.0640(4) 0.1330(4) 0.5544(3) 0.0539(18) Uani 1 1 d . . .
H40 H 0.0218 0.1424 0.5245 0.065 Uiso 1 1 calc R . .
C41 C 0.0349(4) 0.1918(4) 0.6018(3) 0.0342(12) Uani 1 1 d . . .
C42 C 0.0976(3) 0.1775(3) 0.6458(3) 0.0297(11) Uani 1 1 d . . .
C43 C -0.0620(3) 0.2687(3) 0.6059(3) 0.0305(11) Uani 1 1 d . . .
H43A H -0.0993 0.2610 0.5779 0.037 Uiso 1 1 calc R . .
H43B H -0.0892 0.2640 0.6530 0.037 Uiso 1 1 calc R . .
C44 C -0.1690(3) 0.4312(3) 0.5841(2) 0.0265(11) Uani 1 1 d . . .
H44 H -0.2013 0.4108 0.6256 0.032 Uiso 1 1 calc R . .
C45 C -0.1841(4) 0.5267(3) 0.5881(3) 0.0345(12) Uani 1 1 d . . .
H45A H -0.1671 0.5258 0.6315 0.052 Uiso 1 1 calc R . .
H45B H -0.2492 0.5706 0.5836 0.052 Uiso 1 1 calc R . .
H45C H -0.1458 0.5449 0.5517 0.052 Uiso 1 1 calc R . .
C46 C -0.2153(3) 0.4373(4) 0.5236(3) 0.0347(12) Uani 1 1 d . . .
H46A H -0.1930 0.4675 0.4829 0.052 Uiso 1 1 calc R . .
H46B H -0.2823 0.4729 0.5315 0.052 Uiso 1 1 calc R . .
H46C H -0.2001 0.3755 0.5178 0.052 Uiso 1 1 calc R . .
C47 C -0.0196(3) 0.3702(4) 0.5144(2) 0.0285(11) Uani 1 1 d . . .
H47A H -0.0276 0.3341 0.4867 0.034 Uiso 1 1 calc R . .
H47B H -0.0458 0.4350 0.4918 0.034 Uiso 1 1 calc R . .
C48 C 0.0802(3) 0.3343(3) 0.5219(2) 0.0272(11) Uani 1 1 d . . .
C49 C 0.1519(4) 0.2590(4) 0.4189(3) 0.0430(14) Uani 1 1 d . . .
H49A H 0.1094 0.2323 0.4259 0.065 Uiso 1 1 calc R . .
H49B H 0.2139 0.2140 0.4047 0.065 Uiso 1 1 calc R . .
H49C H 0.1311 0.3137 0.3840 0.065 Uiso 1 1 calc R . .
C50 C 0.2320(3) 0.2633(4) 0.5117(2) 0.0315(12) Uani 1 1 d . . .
H50 H 0.2943 0.2281 0.4958 0.038 Uiso 1 1 calc R . .
C51 C 0.2022(3) 0.3023(4) 0.5677(2) 0.0297(11) Uani 1 1 d . . .
H51 H 0.2406 0.2996 0.5980 0.036 Uiso 1 1 calc R . .
C52 C 0.3515(3) 0.3239(3) 0.6808(2) 0.0239(10) Uani 1 1 d . . .
C53 C 0.3884(3) 0.3415(3) 0.6065(2) 0.0266(11) Uani 1 1 d . . .
H53 H 0.3335 0.3804 0.5800 0.032 Uiso 1 1 calc R . .
C54 C 0.4441(3) 0.2517(3) 0.5776(2) 0.0275(11) Uani 1 1 d . . .
C55 C 0.4425(3) 0.1703(4) 0.6103(3) 0.0339(12) Uani 1 1 d . . .
H55 H 0.4096 0.1683 0.6533 0.041 Uiso 1 1 calc R . .
C56 C 0.4886(4) 0.0915(4) 0.5808(3) 0.0407(14) Uani 1 1 d . . .
H56 H 0.4858 0.0368 0.6034 0.049 Uiso 1 1 calc R . .
C57 C 0.5379(4) 0.0927(4) 0.5193(3) 0.0429(14) Uani 1 1 d . . .
H57 H 0.5696 0.0389 0.4994 0.051 Uiso 1 1 calc R . .
C58 C 0.5412(4) 0.1732(4) 0.4862(3) 0.0431(14) Uani 1 1 d . . .
H58 H 0.5756 0.1740 0.4437 0.052 Uiso 1 1 calc R . .
C59 C 0.4949(4) 0.2517(4) 0.5146(3) 0.0357(12) Uani 1 1 d . . .
H59 H 0.4974 0.3064 0.4913 0.043 Uiso 1 1 calc R . .
C60 C 0.4391(3) 0.3971(3) 0.6011(2) 0.0268(11) Uani 1 1 d . . .
C61 C 0.3910(4) 0.4926(4) 0.5897(3) 0.0339(12) Uani 1 1 d . . .
H61 H 0.3272 0.5220 0.5831 0.041 Uiso 1 1 calc R . .
C62 C 0.4349(4) 0.5450(4) 0.5878(3) 0.0407(14) Uani 1 1 d . . .
H62 H 0.4010 0.6100 0.5807 0.049 Uiso 1 1 calc R . .
C63 C 0.5276(4) 0.5032(4) 0.5963(3) 0.0384(13) Uani 1 1 d . . .
H63 H 0.5577 0.5394 0.5943 0.046 Uiso 1 1 calc R . .
C64 C 0.5769(4) 0.4085(4) 0.6077(3) 0.0361(13) Uani 1 1 d . . .
H64 H 0.6409 0.3797 0.6137 0.043 Uiso 1 1 calc R . .
C65 C 0.5325(3) 0.3561(4) 0.6104(2) 0.0315(12) Uani 1 1 d . . .
H65 H 0.5663 0.2911 0.6187 0.038 Uiso 1 1 calc R . .
C66 C -0.0895(3) 0.3564(3) 0.7876(2) 0.0253(11) Uani 1 1 d . . .
C67 C -0.1771(3) 0.3907(3) 0.8372(2) 0.0268(11) Uani 1 1 d . . .
H67 H -0.1556 0.3715 0.8833 0.032 Uiso 1 1 calc R . .
C68 C -0.2281(3) 0.3368(3) 0.8345(2) 0.0261(11) Uani 1 1 d . . .
C69 C -0.2330(3) 0.2725(3) 0.8890(2) 0.0303(12) Uani 1 1 d . . .
H69 H -0.2052 0.2626 0.9285 0.036 Uiso 1 1 calc R . .
C70 C -0.2782(4) 0.2222(4) 0.8866(3) 0.0366(13) Uani 1 1 d . . .
H70 H -0.2809 0.1783 0.9244 0.044 Uiso 1 1 calc R . .
C71 C -0.3193(4) 0.2360(4) 0.8293(3) 0.0394(13) Uani 1 1 d . . .
H71 H -0.3496 0.2012 0.8275 0.047 Uiso 1 1 calc R . .
C72 C -0.3155(4) 0.3006(4) 0.7751(3) 0.0389(13) Uani 1 1 d . . .
H72 H -0.3440 0.3105 0.7360 0.047 Uiso 1 1 calc R . .
C73 C -0.2707(3) 0.3515(4) 0.7769(3) 0.0334(12) Uani 1 1 d . . .
H73 H -0.2690 0.3961 0.7393 0.040 Uiso 1 1 calc R . .
C74 C -0.2385(3) 0.4936(3) 0.8283(2) 0.0270(11) Uani 1 1 d . . .
C75 C -0.3279(4) 0.5283(4) 0.8597(3) 0.0378(13) Uani 1 1 d . . .
H75 H -0.3515 0.4869 0.8826 0.045 Uiso 1 1 calc R . .
C76 C -0.3833(4) 0.6220(4) 0.8586(3) 0.0441(15) Uani 1 1 d . . .
H76 H -0.4440 0.6437 0.8804 0.053 Uiso 1 1 calc R . .
C77 C -0.3506(4) 0.6828(4) 0.8260(3) 0.0401(14) Uani 1 1 d . . .
H77 H -0.3886 0.7468 0.8247 0.048 Uiso 1 1 calc R . .
C78 C -0.2615(4) 0.6503(4) 0.7950(3) 0.0394(13) Uani 1 1 d . . .
H78 H -0.2383 0.6923 0.7730 0.047 Uiso 1 1 calc R . .
C79 C -0.2061(3) 0.5571(3) 0.7958(3) 0.0312(12) Uani 1 1 d . . .
H79 H -0.1454 0.5359 0.7741 0.037 Uiso 1 1 calc R . .
C88 C 0.4937(7) 0.3169(5) 0.2918(4) 0.082(3) Uani 1 1 d . . .
H88A H 0.5468 0.3046 0.2581 0.123 Uiso 1 1 calc R . .
H88B H 0.5069 0.3293 0.3319 0.123 Uiso 1 1 calc R . .
H88C H 0.4393 0.3704 0.2732 0.123 Uiso 1 1 calc R . .
C80 C 0.0525(4) 0.1352(4) 0.9292(3) 0.0319(12) Uani 1 1 d . . .
H80 H -0.0055 0.1613 0.9114 0.038 Uiso 1 1 calc R . .
C81 C 0.1436(5) 0.0590(7) 1.0248(4) 0.101(3) Uani 1 1 d . . .
H81A H 0.1929 0.0593 0.9901 0.151 Uiso 1 1 calc R . .
H81B H 0.1588 -0.0042 1.0463 0.151 Uiso 1 1 calc R . .
H81C H 0.1375 0.0944 1.0587 0.151 Uiso 1 1 calc R . .
C82 C -0.0238(4) 0.1015(5) 1.0384(3) 0.0548(17) Uani 1 1 d . . .
H82A H -0.0407 0.1425 1.0707 0.082 Uiso 1 1 calc R . .
H82B H -0.0093 0.0394 1.0626 0.082 Uiso 1 1 calc R . .
H82C H -0.0756 0.1233 1.0113 0.082 Uiso 1 1 calc R . .
C83 C 0.2534(4) 0.8084(4) 0.4415(3) 0.0415(14) Uani 1 1 d . . .
H83 H 0.3030 0.7955 0.4656 0.050 Uiso 1 1 calc R . .
C84 C 0.1725(5) 0.8818(5) 0.3410(3) 0.0582(18) Uani 1 1 d . . .
H84A H 0.1973 0.8498 0.3023 0.087 Uiso 1 1 calc R . .
H84B H 0.1424 0.9481 0.3253 0.087 Uiso 1 1 calc R . .
H84C H 0.1275 0.8635 0.3689 0.087 Uiso 1 1 calc R . .
C85 C 0.3121(4) 0.8942(4) 0.3524(4) 0.0554(17) Uani 1 1 d . . .
H85A H 0.3548 0.8789 0.3856 0.083 Uiso 1 1 calc R . .
H85B H 0.2784 0.9609 0.3398 0.083 Uiso 1 1 calc R . .
H85C H 0.3469 0.8672 0.3124 0.083 Uiso 1 1 calc R . .
C86 C 0.5322(4) 0.1612(4) 0.2850(3) 0.0488(15) Uani 1 1 d . . .
H86 H 0.5835 0.1606 0.2551 0.059 Uiso 1 1 calc R . .
C87 C 0.3957(4) 0.2450(6) 0.3539(3) 0.070(2) Uani 1 1 d . . .
H87A H 0.3927 0.1869 0.3617 0.105 Uiso 1 1 calc R . .
H87B H 0.3405 0.2942 0.3330 0.105 Uiso 1 1 calc R . .
H87C H 0.3987 0.2588 0.3968 0.105 Uiso 1 1 calc R . .
N15 N 0.2476(3) 0.8580(3) 0.3808(2) 0.0407(11) Uani 1 1 d . . .
N16 N 0.4763(3) 0.2378(3) 0.3100(2) 0.0456(12) Uani 1 1 d . . .
O13 O 0.1997(3) 0.7773(3) 0.4695(2) 0.0579(12) Uani 1 1 d . . .
O14 O 0.5226(3) 0.0909(3) 0.2976(3) 0.0676(13) Uani 1 1 d . . .
O15 O 0.6585(4) 0.2553(4) 0.1473(2) 0.0828(16) Uani 1 1 d . . .
O16 O 0.6131(4) 0.1621(4) 0.1159(3) 0.0854(18) Uani 1 1 d . . .
O17 O 0.6076(3) 0.2903(3) 0.0401(2) 0.0670(14) Uani 1 1 d . . .
O18 O 0.7516(3) 0.1663(3) 0.0657(2) 0.0556(11) Uani 1 1 d . . .
O19 O 0.1273(3) 0.0944(3) 0.2710(3) 0.0850(17) Uani 1 1 d . A .
O20A O 0.1163(11) 0.2295(9) 0.2873(6) 0.085(4) Uani 0.605(6) 1 d P A 1
O21A O -0.0056(6) 0.2328(6) 0.2388(6) 0.085(3) Uani 0.605(6) 1 d P A 1
O22A O 0.1349(7) 0.2140(6) 0.1795(5) 0.100(3) Uani 0.605(6) 1 d P A 1
O20B O 0.1356(18) 0.2301(15) 0.2478(10) 0.085(4) Uani 0.395(6) 1 d P A 2
O21B O -0.0073(10) 0.2326(10) 0.2926(10) 0.085(3) Uani 0.395(6) 1 d P A 2
O22B O 0.0669(12) 0.1885(10) 0.1854(8) 0.100(3) Uani 0.395(6) 1 d P A 2
N99 N 0.8495(6) 0.1840(6) 0.3790(4) 0.038(2) Uiso 0.50 1 d P . .
O99 O 0.7061(10) 0.2081(9) 0.3648(6) 0.095(4) Uiso 0.50 1 d P . .
C99 C 0.9297(10) 0.1015(10) 0.3865(7) 0.060(4) Uiso 0.50 1 d P . .
H99A H 0.9167 0.0514 0.3844 0.090 Uiso 0.50 1 calc PR . .
H99B H 0.9523 0.0910 0.4300 0.090 Uiso 0.50 1 calc PR . .
H99C H 0.9766 0.1038 0.3503 0.090 Uiso 0.50 1 calc PR . .
C98 C 0.8252(11) 0.2724(10) 0.3831(7) 0.067(4) Uiso 0.50 1 d P . .
H98A H 0.8115 0.3105 0.3387 0.100 Uiso 0.50 1 calc PR . .
H98B H 0.8762 0.2747 0.3987 0.100 Uiso 0.50 1 calc PR . .
H98C H 0.7705 0.2954 0.4149 0.100 Uiso 0.50 1 calc PR . .
C97 C 0.7658(15) 0.1716(15) 0.3730(10) 0.097(6) Uiso 0.50 1 d P . .
H97 H 0.7807 0.1086 0.3796 0.116 Uiso 0.50 1 calc PR . .

loop_
_atom_site_aniso_label
_atom_site_aniso_U_11
_atom_site_aniso_U_22
_atom_site_aniso_U_33
_atom_site_aniso_U_23
_atom_site_aniso_U_13
_atom_site_aniso_U_12
Ni1 0.0152(3) 0.0230(3) 0.0264(3) -0.0086(2) 0.0002(2) -0.0068(3)
Ni2 0.0149(3) 0.0217(3) 0.0260(3) -0.0089(2) 0.0015(2) -0.0067(3)
Ni3 0.0168(3) 0.0214(3) 0.0368(4) -0.0068(3) -0.0022(3) -0.0072(3)
Ni4 0.0168(3) 0.0249(3) 0.0262(3) -0.0093(2) 0.0010(2) -0.0083(3)
Cl1 0.0295(8) 0.0549(9) 0.0495(9) 0.0092(7) -0.0096(6) -0.0181(7)
Cl2 0.0350(9) 0.0284(8) 0.1066(14) -0.0151(8) -0.0142(9) -0.0053(7)
O1 0.0177(17) 0.0273(19) 0.0336(19) -0.0104(15) -0.0004(14) -0.0071(15)
O2 0.0154(16) 0.0215(17) 0.0302(18) -0.0129(14) 0.0008(13) -0.0051(14)
O3 0.0232(19) 0.0293(19) 0.0338(19) -0.0081(15) -0.0036(15) -0.0096(16)
O4 0.0181(17) 0.0238(18) 0.0303(18) -0.0087(14) 0.0011(14) -0.0083(15)
O5 0.0147(17) 0.0229(18) 0.0330(18) -0.0114(14) 0.0010(13) -0.0056(15)
O6 0.0128(16) 0.0257(18) 0.0333(18) -0.0101(14) -0.0003(13) -0.0063(14)
O7 0.0167(18) 0.0297(19) 0.0266(17) -0.0094(14) 0.0018(13) -0.0097(15)
O8 0.0192(18) 0.034(2) 0.0249(17) -0.0111(15) 0.0011(14) -0.0097(16)
O9 0.0224(18) 0.0218(17) 0.0342(19) -0.0133(14) -0.0006(14) -0.0079(15)
O10 0.0170(18) 0.0255(18) 0.0336(19) -0.0042(15) -0.0037(14) -0.0064(16)
O11 0.0202(18) 0.0272(18) 0.0257(18) -0.0047(14) -0.0003(14) -0.0097(15)
O12 0.025(2) 0.031(2) 0.040(2) -0.0030(16) -0.0026(16) -0.0117(17)
N1 0.014(2) 0.024(2) 0.029(2) -0.0058(17) 0.0018(16) -0.0053(17)
N2 0.027(2) 0.030(2) 0.033(2) -0.0092(18) -0.0007(18) -0.017(2)
N3 0.017(2) 0.021(2) 0.027(2) -0.0053(16) -0.0005(16) -0.0065(18)
N4 0.024(2) 0.027(2) 0.041(3) -0.0097(19) 0.0041(19) -0.010(2)
N5 0.017(2) 0.025(2) 0.029(2) -0.0070(17) -0.0023(16) -0.0083(18)
N6 0.021(2) 0.036(3) 0.037(2) -0.020(2) 0.0065(18) -0.008(2)
N7 0.019(2) 0.027(2) 0.032(2) -0.0112(18) 0.0014(17) -0.0104(19)
N8 0.022(2) 0.021(2) 0.047(3) -0.0105(18) -0.0064(19) -0.0080(19)
N9 0.032(3) 0.029(2) 0.040(3) -0.0081(19) 0.0002(19) -0.018(2)
N10 0.021(2) 0.028(2) 0.042(3) -0.0018(19) -0.0080(18) -0.011(2)
N11 0.023(2) 0.039(3) 0.034(2) -0.0184(19) 0.0034(18) -0.011(2)
N12 0.018(2) 0.027(2) 0.030(2) -0.0086(17) 0.0008(17) -0.0103(18)
N13 0.021(2) 0.034(2) 0.033(2) -0.0120(19) -0.0013(18) -0.011(2)
N14 0.030(3) 0.043(3) 0.046(3) 0.002(2) -0.007(2) -0.012(2)
C1 0.025(3) 0.033(3) 0.026(3) -0.008(2) 0.002(2) -0.012(2)
C2 0.031(3) 0.033(3) 0.035(3) -0.005(2) 0.000(2) -0.018(3)
C3 0.044(3) 0.039(3) 0.037(3) -0.013(2) -0.008(3) -0.022(3)
C4 0.014(2) 0.031(3) 0.034(3) -0.012(2) 0.000(2) -0.009(2)
C5 0.020(3) 0.032(3) 0.029(3) -0.008(2) -0.003(2) -0.010(2)
C6 0.029(3) 0.019(3) 0.031(3) -0.004(2) -0.005(2) -0.005(2)
C7 0.037(3) 0.039(3) 0.030(3) 0.000(2) -0.005(2) -0.016(3)
C8 0.052(4) 0.028(3) 0.041(3) -0.002(2) -0.010(3) -0.018(3)
C9 0.017(3) 0.028(3) 0.035(3) -0.006(2) 0.001(2) -0.010(2)
C10 0.031(3) 0.042(4) 0.055(4) -0.008(3) -0.012(3) 0.000(3)
C11 0.043(4) 0.032(3) 0.058(4) -0.018(3) 0.012(3) -0.013(3)
C12 0.020(3) 0.031(3) 0.030(3) -0.015(2) 0.004(2) -0.011(2)
C13 0.016(2) 0.024(3) 0.030(3) -0.011(2) 0.0038(19) -0.007(2)
C14 0.022(3) 0.028(3) 0.030(3) -0.011(2) -0.001(2) -0.011(2)
C15 0.021(3) 0.030(3) 0.037(3) -0.018(2) 0.003(2) -0.010(2)
C16 0.045(3) 0.035(3) 0.040(3) -0.015(2) 0.002(3) -0.019(3)
C17 0.023(3) 0.021(3) 0.036(3) -0.008(2) 0.002(2) -0.009(2)
C18 0.018(2) 0.029(3) 0.029(3) -0.014(2) 0.0006(19) -0.010(2)
C19 0.015(2) 0.026(3) 0.033(3) -0.016(2) 0.004(2) -0.007(2)
C20 0.022(3) 0.025(3) 0.033(3) -0.006(2) -0.005(2) -0.013(2)
C21 0.021(3) 0.026(3) 0.036(3) -0.013(2) -0.004(2) -0.004(2)
C22 0.014(2) 0.031(3) 0.034(3) -0.018(2) 0.001(2) -0.006(2)
C23 0.027(3) 0.042(3) 0.046(3) -0.022(3) 0.009(2) -0.006(3)
C24 0.032(3) 0.045(3) 0.031(3) -0.009(2) 0.007(2) -0.021(3)
C25 0.027(3) 0.038(3) 0.028(3) -0.009(2) 0.005(2) -0.018(2)
C26 0.022(3) 0.023(3) 0.030(3) -0.002(2) -0.005(2) -0.009(2)
C27 0.019(3) 0.025(3) 0.027(3) -0.011(2) 0.001(2) -0.005(2)
C28 0.019(3) 0.024(3) 0.026(3) -0.010(2) 0.007(2) -0.008(2)
C29 0.016(3) 0.024(3) 0.046(3) -0.007(2) -0.005(2) -0.008(2)
C30 0.031(3) 0.025(3) 0.071(4) -0.011(3) -0.010(3) -0.014(3)
C31 0.027(3) 0.028(3) 0.033(3) -0.002(2) -0.006(2) -0.016(2)
C32 0.052(4) 0.045(4) 0.102(6) -0.038(4) 0.014(4) -0.029(3)
C33 0.028(3) 0.048(4) 0.048(3) -0.013(3) 0.001(2) -0.023(3)
C34 0.026(3) 0.038(3) 0.029(3) -0.005(2) -0.006(2) -0.016(3)
C35 0.023(3) 0.027(3) 0.048(3) -0.018(2) -0.001(2) -0.005(2)
C36 0.025(3) 0.032(3) 0.051(3) -0.020(3) -0.004(2) -0.007(2)
C37 0.035(4) 0.044(4) 0.092(5) -0.049(4) -0.017(3) 0.009(3)
C38 0.047(4) 0.056(4) 0.113(6) -0.060(4) -0.033(4) 0.010(4)
C39 0.077(6) 0.100(7) 0.166(10) -0.114(7) -0.053(6) 0.028(5)
C40 0.047(4) 0.043(4) 0.076(5) -0.030(3) -0.025(3) -0.008(3)
C41 0.028(3) 0.029(3) 0.049(3) -0.015(2) -0.006(2) -0.011(2)
C42 0.029(3) 0.027(3) 0.037(3) -0.011(2) -0.001(2) -0.014(2)
C43 0.028(3) 0.028(3) 0.040(3) -0.008(2) -0.007(2) -0.014(2)
C44 0.016(2) 0.031(3) 0.027(3) -0.006(2) 0.0005(19) -0.007(2)
C45 0.023(3) 0.030(3) 0.044(3) -0.011(2) -0.006(2) -0.003(2)
C46 0.021(3) 0.041(3) 0.042(3) -0.008(2) -0.004(2) -0.013(3)
C47 0.020(3) 0.038(3) 0.028(3) -0.014(2) 0.003(2) -0.013(2)
C48 0.021(3) 0.030(3) 0.032(3) -0.012(2) -0.001(2) -0.010(2)
C49 0.034(3) 0.055(4) 0.038(3) -0.029(3) 0.005(2) -0.012(3)
C50 0.019(3) 0.036(3) 0.033(3) -0.009(2) -0.002(2) -0.007(2)
C51 0.022(3) 0.039(3) 0.030(3) -0.010(2) 0.003(2) -0.015(2)
C52 0.018(3) 0.025(3) 0.032(3) -0.012(2) 0.001(2) -0.010(2)
C53 0.021(3) 0.027(3) 0.026(3) -0.005(2) 0.000(2) -0.007(2)
C54 0.018(3) 0.035(3) 0.028(3) -0.013(2) 0.000(2) -0.009(2)
C55 0.025(3) 0.039(3) 0.038(3) -0.013(2) 0.003(2) -0.014(3)
C56 0.041(3) 0.034(3) 0.048(3) -0.012(3) -0.002(3) -0.016(3)
C57 0.039(3) 0.043(4) 0.049(4) -0.022(3) 0.004(3) -0.016(3)
C58 0.038(3) 0.052(4) 0.036(3) -0.022(3) 0.006(3) -0.015(3)
C59 0.038(3) 0.037(3) 0.030(3) -0.008(2) -0.001(2) -0.016(3)
C60 0.025(3) 0.031(3) 0.024(3) -0.010(2) 0.006(2) -0.013(2)
C61 0.026(3) 0.035(3) 0.038(3) -0.006(2) -0.002(2) -0.012(3)
C62 0.046(4) 0.032(3) 0.047(3) -0.005(3) -0.003(3) -0.021(3)
C63 0.038(3) 0.039(3) 0.044(3) -0.011(3) 0.006(3) -0.024(3)
C64 0.028(3) 0.049(4) 0.035(3) -0.009(2) 0.001(2) -0.022(3)
C65 0.026(3) 0.032(3) 0.033(3) -0.008(2) 0.004(2) -0.013(2)
C66 0.023(3) 0.024(3) 0.033(3) -0.008(2) -0.002(2) -0.014(2)
C67 0.019(3) 0.029(3) 0.029(3) -0.011(2) 0.001(2) -0.006(2)
C68 0.016(2) 0.030(3) 0.032(3) -0.008(2) 0.005(2) -0.011(2)
C69 0.025(3) 0.031(3) 0.031(3) -0.010(2) 0.002(2) -0.009(2)
C70 0.031(3) 0.034(3) 0.044(3) -0.011(2) 0.006(2) -0.016(3)
C71 0.029(3) 0.042(3) 0.052(4) -0.023(3) 0.008(3) -0.018(3)
C72 0.028(3) 0.056(4) 0.041(3) -0.020(3) 0.001(2) -0.022(3)
C73 0.024(3) 0.046(3) 0.031(3) -0.007(2) 0.000(2) -0.017(3)
C74 0.024(3) 0.034(3) 0.025(3) -0.009(2) -0.001(2) -0.013(2)
C75 0.028(3) 0.032(3) 0.044(3) -0.006(2) 0.005(2) -0.010(3)
C76 0.027(3) 0.040(3) 0.048(4) -0.014(3) 0.008(3) -0.003(3)
C77 0.037(3) 0.029(3) 0.047(3) -0.016(3) -0.009(3) -0.003(3)
C78 0.041(3) 0.030(3) 0.050(3) -0.012(2) -0.002(3) -0.016(3)
C79 0.023(3) 0.031(3) 0.039(3) -0.012(2) 0.001(2) -0.010(2)
C88 0.120(8) 0.057(5) 0.076(5) -0.011(4) -0.017(5) -0.042(5)
C80 0.027(3) 0.030(3) 0.039(3) -0.005(2) -0.005(2) -0.013(2)
C81 0.060(5) 0.159(9) 0.065(5) 0.040(5) -0.033(4) -0.052(6)
C82 0.048(4) 0.056(4) 0.046(4) -0.004(3) 0.008(3) -0.019(3)
C83 0.040(3) 0.036(3) 0.051(4) -0.019(3) 0.002(3) -0.016(3)
C84 0.062(5) 0.048(4) 0.068(4) -0.003(3) -0.020(4) -0.026(4)
C85 0.044(4) 0.041(4) 0.078(5) 0.003(3) -0.004(3) -0.023(3)
C86 0.037(4) 0.040(4) 0.052(4) -0.007(3) 0.004(3) -0.007(3)
C87 0.037(4) 0.095(6) 0.048(4) -0.023(4) 0.007(3) -0.007(4)
N15 0.044(3) 0.034(3) 0.047(3) -0.009(2) 0.001(2) -0.021(2)
N16 0.043(3) 0.043(3) 0.042(3) -0.011(2) 0.003(2) -0.013(3)
O13 0.072(3) 0.071(3) 0.056(3) -0.020(2) 0.012(2) -0.054(3)
O14 0.060(3) 0.043(3) 0.088(4) -0.009(2) -0.004(3) -0.016(2)
O15 0.079(4) 0.121(5) 0.058(3) -0.034(3) 0.003(3) -0.048(4)
O16 0.063(3) 0.093(4) 0.108(4) 0.027(3) -0.028(3) -0.054(3)
O17 0.043(3) 0.072(3) 0.051(3) 0.017(2) -0.013(2) -0.009(2)
O18 0.034(2) 0.048(3) 0.067(3) -0.009(2) 0.003(2) -0.008(2)
O19 0.053(3) 0.032(3) 0.155(5) -0.010(3) -0.008(3) -0.011(2)
O20A 0.111(8) 0.055(4) 0.109(10) -0.010(8) -0.065(10) -0.038(5)
O21A 0.042(4) 0.053(4) 0.152(10) 0.021(7) -0.037(7) -0.023(3)
O22A 0.088(7) 0.065(5) 0.103(6) 0.011(4) 0.027(5) -0.024(5)
O20B 0.111(8) 0.055(4) 0.109(10) -0.010(8) -0.065(10) -0.038(5)
O21B 0.042(4) 0.053(4) 0.152(10) 0.021(7) -0.037(7) -0.023(3)
O22B 0.088(7) 0.065(5) 0.103(6) 0.011(4) 0.027(5) -0.024(5)

loop_
_atom_type_symbol
_atom_type_description
_atom_type_scat_dispersion_real
_atom_type_scat_dispersion_imag
_atom_type_scat_source
C C 0.0033 0.0016 'International Tables Vol C Tables 4.2.6.8 and 6.1.1.4'
H H 0.0000 0.0000 'International Tables Vol C Tables 4.2.6.8 and 6.1.1.4'
N N 0.0061 0.0033 'International Tables Vol C Tables 4.2.6.8 and 6.1.1.4'
O O 0.0106 0.0060 'International Tables Vol C Tables 4.2.6.8 and 6.1.1.4'
Cl Cl 0.1484 0.1585 'International Tables Vol C Tables 4.2.6.8 and 6.1.1.4'
Ni Ni 0.3393 1.1124 'International Tables Vol C Tables 4.2.6.8 and 6.1.1.4'

loop_
_geom_angle_atom_site_label_1
_geom_angle_atom_site_label_2
_geom_angle_atom_site_label_3
_geom_angle
_geom_angle_site_symmetry_1
_geom_angle_site_symmetry_3
_geom_angle_publ_flag
O2 Ni1 N1 91.83(14) . . ?
O2 Ni1 O8 95.55(13) . . ?
N1 Ni1 O8 89.31(14) . . ?
O2 Ni1 O6 89.38(12) . . ?
N1 Ni1 O6 176.62(14) . . ?
O8 Ni1 O6 87.44(13) . . ?
O2 Ni1 O1 173.08(13) . . ?
N1 Ni1 O1 92.68(14) . . ?
O8 Ni1 O1 89.75(13) . . ?
O6 Ni1 O1 86.41(12) . . ?
O2 Ni1 N3 88.73(13) . . ?
N1 Ni1 N3 80.25(14) . . ?
O8 Ni1 N3 168.85(13) . . ?
O6 Ni1 N3 102.93(13) . . ?
O1 Ni1 N3 86.87(13) . . ?
O2 Ni2 N7 90.40(14) . . ?
O2 Ni2 O7 90.79(12) . . ?
N7 Ni2 O7 172.56(15) . . ?
O2 Ni2 O4 169.00(13) . . ?
N7 Ni2 O4 92.67(14) . . ?
O7 Ni2 O4 84.84(12) . . ?
O2 Ni2 O5 100.80(12) . . ?
N7 Ni2 O5 94.89(14) . . ?
O7 Ni2 O5 92.10(12) . . ?
O4 Ni2 O5 89.46(12) . . ?
O2 Ni2 N5 91.73(13) . . ?
N7 Ni2 N5 81.40(15) . . ?
O7 Ni2 N5 91.23(14) . . ?
O4 Ni2 N5 78.31(13) . . ?
O5 Ni2 N5 166.99(13) . . ?
O10 Ni3 O9 91.02(13) . . ?
O10 Ni3 N10 97.75(15) . . ?
O9 Ni3 N10 90.07(15) . . ?
O10 Ni3 N8 175.97(15) . . ?
O9 Ni3 N8 93.00(15) . . ?
N10 Ni3 N8 82.54(16) . . ?
O10 Ni3 O12 87.11(13) . . ?
O9 Ni3 O12 177.23(13) . . ?
N10 Ni3 O12 88.16(15) . . ?
N8 Ni3 O12 88.89(15) . . ?
O10 Ni3 O5 101.17(12) . . ?
O9 Ni3 O5 99.11(12) . . ?
N10 Ni3 O5 158.76(14) . . ?
N8 Ni3 O5 77.91(13) . . ?
O12 Ni3 O5 83.26(12) . . ?
O9 Ni4 O11 93.00(13) . . ?
O9 Ni4 N13 87.54(15) . . ?
O11 Ni4 N13 174.90(14) . . ?
O9 Ni4 O4 95.16(12) . . ?
O11 Ni4 O4 90.82(12) . . ?
N13 Ni4 O4 94.18(14) . . ?
O9 Ni4 N12 96.49(14) . . ?
O11 Ni4 N12 92.65(13) . . ?
N13 Ni4 N12 82.25(15) . . ?
O4 Ni4 N12 167.65(14) . . ?
O9 Ni4 O3 154.61(12) . . ?
O11 Ni4 O3 95.30(12) . . ?
N13 Ni4 O3 86.30(14) . . ?
O4 Ni4 O3 60.82(12) . . ?
N12 Ni4 O3 107.02(13) . . ?
O9 Ni4 C27 124.99(14) . . ?
O11 Ni4 C27 96.16(14) . . ?
N13 Ni4 C27 87.66(15) . . ?
O4 Ni4 C27 30.87(14) . . ?
N12 Ni4 C27 136.83(16) . . ?
O3 Ni4 C27 30.16(13) . . ?
O16 Cl1 O17 110.1(3) . . ?
O16 Cl1 O18 112.2(3) . . ?
O17 Cl1 O18 110.7(3) . . ?
O16 Cl1 O15 106.3(4) . . ?
O17 Cl1 O15 109.8(3) . . ?
O18 Cl1 O15 107.6(3) . . ?
O20B Cl2 O21A 125.4(11) . . ?
O20B Cl2 O22B 117.2(10) . . ?
O21A Cl2 O22B 65.9(8) . . ?
O20B Cl2 O19 116.3(10) . . ?
O21A Cl2 O19 116.9(4) . . ?
O22B Cl2 O19 98.2(7) . . ?
O20B Cl2 O20A 33.9(10) . . ?
O21A Cl2 O20A 115.9(8) . . ?
O22B Cl2 O20A 148.7(8) . . ?
O19 Cl2 O20A 107.0(6) . . ?
O20B Cl2 O22A 63.0(9) . . ?
O21A Cl2 O22A 106.2(6) . . ?
O22B Cl2 O22A 55.6(8) . . ?
O19 Cl2 O22A 112.2(4) . . ?
O20A Cl2 O22A 96.9(7) . . ?
O20B Cl2 O21B 109.9(12) . . ?
O21A Cl2 O21B 42.9(6) . . ?
O22B Cl2 O21B 108.3(9) . . ?
O19 Cl2 O21B 105.8(6) . . ?
O20A Cl2 O21B 82.8(8) . . ?
O22A Cl2 O21B 140.2(7) . . ?
C9 O1 Ni1 121.0(3) . . ?
C19 O2 Ni1 118.8(3) . . ?
C19 O2 Ni2 121.0(3) . . ?
Ni1 O2 Ni2 119.12(14) . . ?
C27 O3 Ni4 84.8(3) . . ?
C27 O4 Ni2 114.9(3) . . ?
C27 O4 Ni4 92.5(3) . . ?
Ni2 O4 Ni4 151.76(17) . . ?
C28 O5 Ni2 122.7(3) . . ?
C28 O5 Ni3 111.4(3) . . ?
Ni2 O5 Ni3 125.85(15) . . ?
C28 O6 Ni1 143.3(3) . . ?
C52 O7 Ni2 135.4(3) . . ?
C52 O8 Ni1 129.7(3) . . ?
C42 O9 Ni4 118.2(3) . . ?
C42 O9 Ni3 120.0(3) . . ?
Ni4 O9 Ni3 121.81(15) . . ?
C66 O10 Ni3 137.4(3) . . ?
C66 O11 Ni4 126.6(3) . . ?
C80 O12 Ni3 118.4(3) . . ?
C4 N1 C1 106.1(4) . . ?
C4 N1 Ni1 115.2(3) . . ?
C1 N1 Ni1 134.4(3) . . ?
C4 N2 C2 106.4(4) . . ?
C4 N2 C3 128.0(4) . . ?
C2 N2 C3 125.6(4) . . ?
C12 N3 C5 109.0(4) . . ?
C12 N3 C6 110.8(4) . . ?
C5 N3 C6 108.7(4) . . ?
C12 N3 Ni1 108.0(3) . . ?
C5 N3 Ni1 104.3(3) . . ?
C6 N3 Ni1 115.7(3) . . ?
C9 N4 C11 121.4(5) . . ?
C9 N4 C10 120.8(4) . . ?
C11 N4 C10 117.7(5) . . ?
C26 N5 C21 109.1(4) . . ?
C26 N5 C20 111.5(4) . . ?
C21 N5 C20 111.1(4) . . ?
C26 N5 Ni2 104.7(3) . . ?
C21 N5 Ni2 110.8(3) . . ?
C20 N5 Ni2 109.5(3) . . ?
C22 N6 C24 106.8(4) . . ?
C22 N6 C23 125.9(5) . . ?
C24 N6 C23 127.2(4) . . ?
C22 N7 C25 106.1(4) . . ?
C22 N7 Ni2 113.6(3) . . ?
C25 N7 Ni2 139.9(3) . . ?
C29 N8 C35 108.1(4) . . ?
C29 N8 C30 111.2(4) . . ?
C35 N8 C30 112.0(4) . . ?
C29 N8 Ni3 106.2(3) . . ?
C35 N8 Ni3 109.4(3) . . ?
C30 N8 Ni3 109.7(3) . . ?
C31 N9 C33 105.9(4) . . ?
C31 N9 C32 126.2(5) . . ?
C33 N9 C32 127.7(5) . . ?
C31 N10 C34 106.7(4) . . ?
C31 N10 Ni3 111.0(3) . . ?
C34 N10 Ni3 142.1(4) . . ?
C48 N11 C50 107.0(4) . . ?
C48 N11 C49 126.4(4) . . ?
C50 N11 C49 126.6(4) . . ?
C43 N12 C47 110.7(4) . . ?
C43 N12 C44 107.8(4) . . ?
C47 N12 C44 111.0(4) . . ?
C43 N12 Ni4 103.6(3) . . ?
C47 N12 Ni4 107.6(3) . . ?
C44 N12 Ni4 115.8(3) . . ?
C48 N13 C51 106.5(4) . . ?
C48 N13 Ni4 112.1(3) . . ?
C51 N13 Ni4 134.1(3) . . ?
C80 N14 C81 120.8(5) . . ?
C80 N14 C82 122.2(5) . . ?
C81 N14 C82 117.0(5) . . ?
C2 C1 N1 108.9(4) . . ?
C2 C1 H1 125.6 . . ?
N1 C1 H1 125.6 . . ?
C1 C2 N2 106.9(4) . . ?
C1 C2 H2 126.5 . . ?
N2 C2 H2 126.5 . . ?
N2 C3 H3A 109.5 . . ?
N2 C3 H3B 109.5 . . ?
H3A C3 H3B 109.5 . . ?
N2 C3 H3C 109.5 . . ?
H3A C3 H3C 109.5 . . ?
H3B C3 H3C 109.5 . . ?
N1 C4 N2 111.8(4) . . ?
N1 C4 C5 121.2(4) . . ?
N2 C4 C5 127.0(4) . . ?
C4 C5 N3 109.3(4) . . ?
C4 C5 H5A 109.8 . . ?
N3 C5 H5A 109.8 . . ?
C4 C5 H5B 109.8 . . ?
N3 C5 H5B 109.8 . . ?
H5A C5 H5B 108.3 . . ?
N3 C6 C8 111.3(4) . . ?
N3 C6 C7 114.6(4) . . ?
C8 C6 C7 109.9(4) . . ?
N3 C6 H6 106.9 . . ?
C8 C6 H6 106.9 . . ?
C7 C6 H6 106.9 . . ?
C6 C7 H7A 109.5 . . ?
C6 C7 H7B 109.5 . . ?
H7A C7 H7B 109.5 . . ?
C6 C7 H7C 109.5 . . ?
H7A C7 H7C 109.5 . . ?
H7B C7 H7C 109.5 . . ?
C6 C8 H8A 109.5 . . ?
C6 C8 H8B 109.5 . . ?
H8A C8 H8B 109.5 . . ?
C6 C8 H8C 109.5 . . ?
H8A C8 H8C 109.5 . . ?
H8B C8 H8C 109.5 . . ?
O1 C9 N4 123.4(5) . . ?
O1 C9 H9 118.3 . . ?
N4 C9 H9 118.3 . . ?
N4 C10 H10A 109.5 . . ?
N4 C10 H10B 109.5 . . ?
H10A C10 H10B 109.5 . . ?
N4 C10 H10C 109.5 . . ?
H10A C10 H10C 109.5 . . ?
H10B C10 H10C 109.5 . . ?
N4 C11 H11A 109.5 . . ?
N4 C11 H11B 109.5 . . ?
H11A C11 H11B 109.5 . . ?
N4 C11 H11C 109.5 . . ?
H11A C11 H11C 109.5 . . ?
H11B C11 H11C 109.5 . . ?
N3 C12 C13 113.9(4) . . ?
N3 C12 H12A 108.8 . . ?
C13 C12 H12A 108.8 . . ?
N3 C12 H12B 108.8 . . ?
C13 C12 H12B 108.8 . . ?
H12A C12 H12B 107.7 . . ?
C14 C13 C19 119.4(4) . . ?
C14 C13 C12 121.4(4) . . ?
C19 C13 C12 119.2(4) . . ?
C13 C14 C15 121.8(4) . . ?
C13 C14 H14 119.1 . . ?
C15 C14 H14 119.1 . . ?
C17 C15 C14 117.5(4) . . ?
C17 C15 C16 121.1(5) . . ?
C14 C15 C16 121.5(4) . . ?
C15 C16 H16A 109.5 . . ?
C15 C16 H16B 109.5 . . ?
H16A C16 H16B 109.5 . . ?
C15 C16 H16C 109.5 . . ?
H16A C16 H16C 109.5 . . ?
H16B C16 H16C 109.5 . . ?
C15 C17 C18 122.5(5) . . ?
C15 C17 H17 118.7 . . ?
C18 C17 H17 118.7 . . ?
C17 C18 C19 118.8(4) . . ?
C17 C18 C20 121.0(4) . . ?
C19 C18 C20 120.2(4) . . ?
O2 C19 C13 119.0(4) . . ?
O2 C19 C18 121.0(4) . . ?
C13 C19 C18 119.9(4) . . ?
N5 C20 C18 110.9(4) . . ?
N5 C20 H20A 109.5 . . ?
C18 C20 H20A 109.5 . . ?
N5 C20 H20B 109.5 . . ?
C18 C20 H20B 109.5 . . ?
H20A C20 H20B 108.1 . . ?
N5 C21 C22 109.0(4) . . ?
N5 C21 H21A 109.9 . . ?
C22 C21 H21A 109.9 . . ?
N5 C21 H21B 109.9 . . ?
C22 C21 H21B 109.9 . . ?
H21A C21 H21B 108.3 . . ?
N7 C22 N6 111.6(4) . . ?
N7 C22 C21 123.3(4) . . ?
N6 C22 C21 125.1(4) . . ?
N6 C23 H23A 109.5 . . ?
N6 C23 H23B 109.5 . . ?
H23A C23 H23B 109.5 . . ?
N6 C23 H23C 109.5 . . ?
H23A C23 H23C 109.5 . . ?
H23B C23 H23C 109.5 . . ?
C25 C24 N6 105.9(4) . . ?
C25 C24 H24 127.0 . . ?
N6 C24 H24 127.0 . . ?
C24 C25 N7 109.6(5) . . ?
C24 C25 H25 125.2 . . ?
N7 C25 H25 125.2 . . ?
N5 C26 C27 108.6(4) . . ?
N5 C26 H26A 110.0 . . ?
C27 C26 H26A 110.0 . . ?
N5 C26 H26B 110.0 . . ?
C27 C26 H26B 110.0 . . ?
H26A C26 H26B 108.3 . . ?
O3 C27 O4 121.1(4) . . ?
O3 C27 C26 121.7(4) . . ?
O4 C27 C26 117.2(4) . . ?
O3 C27 Ni4 65.0(2) . . ?
O4 C27 Ni4 56.7(2) . . ?
C26 C27 Ni4 168.9(3) . . ?
O6 C28 O5 127.4(4) . . ?
O6 C28 C29 114.6(4) . . ?
O5 C28 C29 118.0(4) . . ?
N8 C29 C28 111.3(4) . . ?
N8 C29 H29A 109.4 . . ?
C28 C29 H29A 109.4 . . ?
N8 C29 H29B 109.4 . . ?
C28 C29 H29B 109.4 . . ?
H29A C29 H29B 108.0 . . ?
N8 C30 C31 108.5(4) . . ?
N8 C30 H30A 110.0 . . ?
C31 C30 H30A 110.0 . . ?
N8 C30 H30B 110.0 . . ?
C31 C30 H30B 110.0 . . ?
H30A C30 H30B 108.4 . . ?
N10 C31 N9 111.7(4) . . ?
N10 C31 C30 123.3(4) . . ?
N9 C31 C30 125.0(5) . . ?
N9 C32 H32A 109.5 . . ?
N9 C32 H32B 109.5 . . ?
H32A C32 H32B 109.5 . . ?
N9 C32 H32C 109.5 . . ?
H32A C32 H32C 109.5 . . ?
H32B C32 H32C 109.5 . . ?
C34 C33 N9 107.0(5) . . ?
C34 C33 H33 126.5 . . ?
N9 C33 H33 126.5 . . ?
C33 C34 N10 108.7(5) . . ?
C33 C34 H34 125.7 . . ?
N10 C34 H34 125.7 . . ?
N8 C35 C36 114.0(4) . . ?
N8 C35 H35A 108.7 . . ?
C36 C35 H35A 108.7 . . ?
N8 C35 H35B 108.7 . . ?
C36 C35 H35B 108.7 . . ?
H35A C35 H35B 107.6 . . ?
C37 C36 C42 119.3(5) . . ?
C37 C36 C35 121.6(5) . . ?
C42 C36 C35 118.9(4) . . ?
C36 C37 C38 121.1(5) . . ?
C36 C37 H37 119.5 . . ?
C38 C37 H37 119.5 . . ?
C40 C38 C37 119.2(6) . . ?
C40 C38 C39 120.8(6) . . ?
C37 C38 C39 120.0(6) . . ?
C38 C39 H39A 109.5 . . ?
C38 C39 H39B 109.5 . . ?
H39A C39 H39B 109.5 . . ?
C38 C39 H39C 109.5 . . ?
H39A C39 H39C 109.5 . . ?
H39B C39 H39C 109.5 . . ?
C38 C40 C41 121.5(5) . . ?
C38 C40 H40 119.3 . . ?
C41 C40 H40 119.3 . . ?
C42 C41 C40 118.9(5) . . ?
C42 C41 C43 120.1(4) . . ?
C40 C41 C43 121.0(5) . . ?
O9 C42 C41 119.8(4) . . ?
O9 C42 C36 120.2(4) . . ?
C41 C42 C36 120.0(5) . . ?
N12 C43 C41 114.1(4) . . ?
N12 C43 H43A 108.7 . . ?
C41 C43 H43A 108.7 . . ?
N12 C43 H43B 108.7 . . ?
C41 C43 H43B 108.7 . . ?
H43A C43 H43B 107.6 . . ?
N12 C44 C45 111.6(4) . . ?
N12 C44 C46 113.6(4) . . ?
C45 C44 C46 109.2(4) . . ?
N12 C44 H44 107.4 . . ?
C45 C44 H44 107.4 . . ?
C46 C44 H44 107.4 . . ?
C44 C45 H45A 109.5 . . ?
C44 C45 H45B 109.5 . . ?
H45A C45 H45B 109.5 . . ?
C44 C45 H45C 109.5 . . ?
H45A C45 H45C 109.5 . . ?
H45B C45 H45C 109.5 . . ?
C44 C46 H46A 109.5 . . ?
C44 C46 H46B 109.5 . . ?
H46A C46 H46B 109.5 . . ?
C44 C46 H46C 109.5 . . ?
H46A C46 H46C 109.5 . . ?
H46B C46 H46C 109.5 . . ?
C48 C47 N12 108.1(4) . . ?
C48 C47 H47A 110.1 . . ?
N12 C47 H47A 110.1 . . ?
C48 C47 H47B 110.1 . . ?
N12 C47 H47B 110.1 . . ?
H47A C47 H47B 108.4 . . ?
N13 C48 N11 110.8(4) . . ?
N13 C48 C47 120.7(4) . . ?
N11 C48 C47 128.5(4) . . ?
N11 C49 H49A 109.5 . . ?
N11 C49 H49B 109.5 . . ?
H49A C49 H49B 109.5 . . ?
N11 C49 H49C 109.5 . . ?
H49A C49 H49C 109.5 . . ?
H49B C49 H49C 109.5 . . ?
C51 C50 N11 106.8(4) . . ?
C51 C50 H50 126.6 . . ?
N11 C50 H50 126.6 . . ?
C50 C51 N13 108.9(4) . . ?
C50 C51 H51 125.5 . . ?
N13 C51 H51 125.5 . . ?
O8 C52 O7 128.6(4) . . ?
O8 C52 C53 116.1(4) . . ?
O7 C52 C53 115.2(4) . . ?
C60 C53 C54 114.9(4) . . ?
C60 C53 C52 109.0(4) . . ?
C54 C53 C52 111.6(4) . . ?
C60 C53 H53 107.0 . . ?
C54 C53 H53 107.0 . . ?
C52 C53 H53 107.0 . . ?
C55 C54 C59 118.0(5) . . ?
C55 C54 C53 122.1(4) . . ?
C59 C54 C53 119.8(5) . . ?
C54 C55 C56 120.9(5) . . ?
C54 C55 H55 119.6 . . ?
C56 C55 H55 119.6 . . ?
C57 C56 C55 120.3(5) . . ?
C57 C56 H56 119.8 . . ?
C55 C56 H56 119.8 . . ?
C56 C57 C58 119.6(5) . . ?
C56 C57 H57 120.2 . . ?
C58 C57 H57 120.2 . . ?
C59 C58 C57 120.5(5) . . ?
C59 C58 H58 119.7 . . ?
C57 C58 H58 119.7 . . ?
C58 C59 C54 120.6(5) . . ?
C58 C59 H59 119.7 . . ?
C54 C59 H59 119.7 . . ?
C65 C60 C61 118.2(5) . . ?
C65 C60 C53 122.0(4) . . ?
C61 C60 C53 119.8(4) . . ?
C62 C61 C60 120.9(5) . . ?
C62 C61 H61 119.6 . . ?
C60 C61 H61 119.6 . . ?
C63 C62 C61 120.1(5) . . ?
C63 C62 H62 120.0 . . ?
C61 C62 H62 120.0 . . ?
C62 C63 C64 120.3(5) . . ?
C62 C63 H63 119.9 . . ?
C64 C63 H63 119.9 . . ?
C63 C64 C65 119.6(5) . . ?
C63 C64 H64 120.2 . . ?
C65 C64 H64 120.2 . . ?
C64 C65 C60 121.1(5) . . ?
C64 C65 H65 119.5 . . ?
C60 C65 H65 119.5 . . ?
O11 C66 O10 128.1(4) . . ?
O11 C66 C67 118.2(4) . . ?
O10 C66 C67 113.6(4) . . ?
C74 C67 C68 113.2(4) . . ?
C74 C67 C66 116.5(4) . . ?
C68 C67 C66 106.7(4) . . ?
C74 C67 H67 106.6 . . ?
C68 C67 H67 106.6 . . ?
C66 C67 H67 106.6 . . ?
C69 C68 C73 118.9(5) . . ?
C69 C68 C67 120.4(4) . . ?
C73 C68 C67 120.7(4) . . ?
C68 C69 C70 120.8(5) . . ?
C68 C69 H69 119.6 . . ?
C70 C69 H69 119.6 . . ?
C71 C70 C69 120.3(5) . . ?
C71 C70 H70 119.9 . . ?
C69 C70 H70 119.9 . . ?
C72 C71 C70 119.2(5) . . ?
C72 C71 H71 120.4 . . ?
C70 C71 H71 120.4 . . ?
C71 C72 C73 121.1(5) . . ?
C71 C72 H72 119.5 . . ?
C73 C72 H72 119.5 . . ?
C72 C73 C68 119.7(5) . . ?
C72 C73 H73 120.2 . . ?
C68 C73 H73 120.2 . . ?
C75 C74 C79 117.2(5) . . ?
C75 C74 C67 119.7(4) . . ?
C79 C74 C67 122.7(4) . . ?
C76 C75 C74 121.7(5) . . ?
C76 C75 H75 119.1 . . ?
C74 C75 H75 119.1 . . ?
C77 C76 C75 120.1(5) . . ?
C77 C76 H76 120.0 . . ?
C75 C76 H76 120.0 . . ?
C76 C77 C78 119.5(5) . . ?
C76 C77 H77 120.2 . . ?
C78 C77 H77 120.2 . . ?
C77 C78 C79 120.6(5) . . ?
C77 C78 H78 119.7 . . ?
C79 C78 H78 119.7 . . ?
C78 C79 C74 120.9(5) . . ?
C78 C79 H79 119.6 . . ?
C74 C79 H79 119.6 . . ?
N16 C88 H88A 109.5 . . ?
N16 C88 H88B 109.5 . . ?
H88A C88 H88B 109.5 . . ?
N16 C88 H88C 109.5 . . ?
H88A C88 H88C 109.5 . . ?
H88B C88 H88C 109.5 . . ?
O12 C80 N14 124.5(5) . . ?
O12 C80 H80 117.7 . . ?
N14 C80 H80 117.7 . . ?
N14 C81 H81A 109.5 . . ?
N14 C81 H81B 109.5 . . ?
H81A C81 H81B 109.5 . . ?
N14 C81 H81C 109.5 . . ?
H81A C81 H81C 109.5 . . ?
H81B C81 H81C 109.5 . . ?
N14 C82 H82A 109.5 . . ?
N14 C82 H82B 109.5 . . ?
H82A C82 H82B 109.5 . . ?
N14 C82 H82C 109.5 . . ?
H82A C82 H82C 109.5 . . ?
H82B C82 H82C 109.5 . . ?
O13 C83 N15 125.4(6) . . ?
O13 C83 H83 117.3 . . ?
N15 C83 H83 117.3 . . ?
N15 C84 H84A 109.5 . . ?
N15 C84 H84B 109.5 . . ?
H84A C84 H84B 109.5 . . ?
N15 C84 H84C 109.5 . . ?
H84A C84 H84C 109.5 . . ?
H84B C84 H84C 109.5 . . ?
N15 C85 H85A 109.5 . . ?
N15 C85 H85B 109.5 . . ?
H85A C85 H85B 109.5 . . ?
N15 C85 H85C 109.5 . . ?
H85A C85 H85C 109.5 . . ?
H85B C85 H85C 109.5 . . ?
O14 C86 N16 125.2(6) . . ?
O14 C86 H86 117.4 . . ?
N16 C86 H86 117.4 . . ?
N16 C87 H87A 109.5 . . ?
N16 C87 H87B 109.5 . . ?
H87A C87 H87B 109.5 . . ?
N16 C87 H87C 109.5 . . ?
H87A C87 H87C 109.5 . . ?
H87B C87 H87C 109.5 . . ?
C83 N15 C85 121.9(5) . . ?
C83 N15 C84 120.6(5) . . ?
C85 N15 C84 117.5(5) . . ?
C86 N16 C87 120.7(6) . . ?
C86 N16 C88 120.9(6) . . ?
C87 N16 C88 118.5(6) . . ?
C98 N99 C99 135.0(11) . . ?
C98 N99 C97 111.9(12) . . ?
C99 N99 C97 112.6(12) . . ?
N99 C99 H99A 109.5 . . ?
N99 C99 H99B 109.5 . . ?
H99A C99 H99B 109.5 . . ?
N99 C99 H99C 109.5 . . ?
H99A C99 H99C 109.5 . . ?
H99B C99 H99C 109.5 . . ?
N99 C98 H98A 109.5 . . ?
N99 C98 H98B 109.5 . . ?
H98A C98 H98B 109.5 . . ?
N99 C98 H98C 109.5 . . ?
H98A C98 H98C 109.5 . . ?
H98B C98 H98C 109.5 . . ?
O99 C97 N99 137(2) . . ?
O99 C97 H97 111.4 . . ?
N99 C97 H97 111.4 . . ?

loop_
_geom_bond_atom_site_label_1
_geom_bond_atom_site_label_2
_geom_bond_distance
_geom_bond_site_symmetry_2
_geom_bond_publ_flag
Ni1 O2 2.012(3) . ?
Ni1 N1 2.017(4) . ?
Ni1 O8 2.044(3) . ?
Ni1 O6 2.075(3) . ?
Ni1 O1 2.092(3) . ?
Ni1 N3 2.305(4) . ?
Ni2 O2 2.013(3) . ?
Ni2 N7 2.047(4) . ?
Ni2 O7 2.069(3) . ?
Ni2 O4 2.076(3) . ?
Ni2 O5 2.089(3) . ?
Ni2 N5 2.153(4) . ?
Ni3 O10 2.004(3) . ?
Ni3 O9 2.012(3) . ?
Ni3 N10 2.063(4) . ?
Ni3 N8 2.102(4) . ?
Ni3 O12 2.144(3) . ?
Ni3 O5 2.190(3) . ?
Ni4 O9 2.008(3) . ?
Ni4 O11 2.024(3) . ?
Ni4 N13 2.040(4) . ?
Ni4 O4 2.088(3) . ?
Ni4 N12 2.155(4) . ?
Ni4 O3 2.273(3) . ?
Ni4 C27 2.497(5) . ?
Cl1 O16 1.414(5) . ?
Cl1 O17 1.419(4) . ?
Cl1 O18 1.435(4) . ?
Cl1 O15 1.452(5) . ?
Cl2 O20B 1.29(2) . ?
Cl2 O21A 1.372(9) . ?
Cl2 O22B 1.38(2) . ?
Cl2 O19 1.411(5) . ?
Cl2 O20A 1.450(10) . ?
Cl2 O22A 1.538(9) . ?
Cl2 O21B 1.589(18) . ?
O1 C9 1.243(6) . ?
O2 C19 1.351(5) . ?
O3 C27 1.260(6) . ?
O4 C27 1.282(6) . ?
O5 C28 1.272(6) . ?
O6 C28 1.243(6) . ?
O7 C52 1.255(5) . ?
O8 C52 1.248(6) . ?
O9 C42 1.335(6) . ?
O10 C66 1.258(6) . ?
O11 C66 1.255(6) . ?
O12 C80 1.227(6) . ?
N1 C4 1.321(6) . ?
N1 C1 1.375(6) . ?
N2 C4 1.345(6) . ?
N2 C2 1.379(6) . ?
N2 C3 1.456(6) . ?
N3 C12 1.494(6) . ?
N3 C5 1.499(6) . ?
N3 C6 1.514(6) . ?
N4 C9 1.328(6) . ?
N4 C11 1.456(7) . ?
N4 C10 1.458(7) . ?
N5 C26 1.469(6) . ?
N5 C21 1.492(6) . ?
N5 C20 1.493(6) . ?
N6 C22 1.352(6) . ?
N6 C24 1.382(7) . ?
N6 C23 1.474(6) . ?
N7 C22 1.312(6) . ?
N7 C25 1.373(6) . ?
N8 C29 1.478(6) . ?
N8 C35 1.485(7) . ?
N8 C30 1.490(6) . ?
N9 C31 1.337(6) . ?
N9 C33 1.393(7) . ?
N9 C32 1.456(7) . ?
N10 C31 1.314(6) . ?
N10 C34 1.370(6) . ?
N11 C48 1.354(6) . ?
N11 C50 1.386(6) . ?
N11 C49 1.472(6) . ?
N12 C43 1.502(6) . ?
N12 C47 1.504(6) . ?
N12 C44 1.508(6) . ?
N13 C48 1.322(6) . ?
N13 C51 1.386(6) . ?
N14 C80 1.326(7) . ?
N14 C81 1.457(8) . ?
N14 C82 1.467(7) . ?
C1 C2 1.361(7) . ?
C1 H1 0.9500 . ?
C2 H2 0.9500 . ?
C3 H3A 0.9800 . ?
C3 H3B 0.9800 . ?
C3 H3C 0.9800 . ?
C4 C5 1.493(7) . ?
C5 H5A 0.9900 . ?
C5 H5B 0.9900 . ?
C6 C8 1.517(7) . ?
C6 C7 1.538(7) . ?
C6 H6 1.0000 . ?
C7 H7A 0.9800 . ?
C7 H7B 0.9800 . ?
C7 H7C 0.9800 . ?
C8 H8A 0.9800 . ?
C8 H8B 0.9800 . ?
C8 H8C 0.9800 . ?
C9 H9 0.9500 . ?
C10 H10A 0.9800 . ?
C10 H10B 0.9800 . ?
C10 H10C 0.9800 . ?
C11 H11A 0.9800 . ?
C11 H11B 0.9800 . ?
C11 H11C 0.9800 . ?
C12 C13 1.506(7) . ?
C12 H12A 0.9900 . ?
C12 H12B 0.9900 . ?
C13 C14 1.391(6) . ?
C13 C19 1.398(7) . ?
C14 C15 1.399(7) . ?
C14 H14 0.9500 . ?
C15 C17 1.385(7) . ?
C15 C16 1.509(7) . ?
C16 H16A 0.9800 . ?
C16 H16B 0.9800 . ?
C16 H16C 0.9800 . ?
C17 C18 1.393(6) . ?
C17 H17 0.9500 . ?
C18 C19 1.402(7) . ?
C18 C20 1.510(6) . ?
C20 H20A 0.9900 . ?
C20 H20B 0.9900 . ?
C21 C22 1.496(7) . ?
C21 H21A 0.9900 . ?
C21 H21B 0.9900 . ?
C23 H23A 0.9800 . ?
C23 H23B 0.9800 . ?
C23 H23C 0.9800 . ?
C24 C25 1.365(7) . ?
C24 H24 0.9500 . ?
C25 H25 0.9500 . ?
C26 C27 1.509(7) . ?
C26 H26A 0.9900 . ?
C26 H26B 0.9900 . ?
C28 C29 1.523(7) . ?
C29 H29A 0.9900 . ?
C29 H29B 0.9900 . ?
C30 C31 1.503(7) . ?
C30 H30A 0.9900 . ?
C30 H30B 0.9900 . ?
C32 H32A 0.9800 . ?
C32 H32B 0.9800 . ?
C32 H32C 0.9800 . ?
C33 C34 1.348(8) . ?
C33 H33 0.9500 . ?
C34 H34 0.9500 . ?
C35 C36 1.505(7) . ?
C35 H35A 0.9900 . ?
C35 H35B 0.9900 . ?
C36 C37 1.396(7) . ?
C36 C42 1.404(7) . ?
C37 C38 1.396(9) . ?
C37 H37 0.9500 . ?
C38 C40 1.373(9) . ?
C38 C39 1.541(9) . ?
C39 H39A 0.9800 . ?
C39 H39B 0.9800 . ?
C39 H39C 0.9800 . ?
C40 C41 1.408(7) . ?
C40 H40 0.9500 . ?
C41 C42 1.402(7) . ?
C41 C43 1.507(7) . ?
C43 H43A 0.9900 . ?
C43 H43B 0.9900 . ?
C44 C45 1.528(7) . ?
C44 C46 1.539(7) . ?
C44 H44 1.0000 . ?
C45 H45A 0.9800 . ?
C45 H45B 0.9800 . ?
C45 H45C 0.9800 . ?
C46 H46A 0.9800 . ?
C46 H46B 0.9800 . ?
C46 H46C 0.9800 . ?
C47 C48 1.491(7) . ?
C47 H47A 0.9900 . ?
C47 H47B 0.9900 . ?
C49 H49A 0.9800 . ?
C49 H49B 0.9800 . ?
C49 H49C 0.9800 . ?
C50 C51 1.353(7) . ?
C50 H50 0.9500 . ?
C51 H51 0.9500 . ?
C52 C53 1.550(6) . ?
C53 C60 1.509(7) . ?
C53 C54 1.540(7) . ?
C53 H53 1.0000 . ?
C54 C55 1.392(7) . ?
C54 C59 1.405(7) . ?
C55 C56 1.395(7) . ?
C55 H55 0.9500 . ?
C56 C57 1.372(8) . ?
C56 H56 0.9500 . ?
C57 C58 1.390(8) . ?
C57 H57 0.9500 . ?
C58 C59 1.380(8) . ?
C58 H58 0.9500 . ?
C59 H59 0.9500 . ?
C60 C65 1.392(7) . ?
C60 C61 1.394(7) . ?
C61 C62 1.382(7) . ?
C61 H61 0.9500 . ?
C62 C63 1.377(8) . ?
C62 H62 0.9500 . ?
C63 C64 1.384(8) . ?
C63 H63 0.9500 . ?
C64 C65 1.386(7) . ?
C64 H64 0.9500 . ?
C65 H65 0.9500 . ?
C66 C67 1.548(6) . ?
C67 C74 1.519(7) . ?
C67 C68 1.527(7) . ?
C67 H67 1.0000 . ?
C68 C69 1.386(7) . ?
C68 C73 1.403(7) . ?
C69 C70 1.389(7) . ?
C69 H69 0.9500 . ?
C70 C71 1.388(8) . ?
C70 H70 0.9500 . ?
C71 C72 1.380(8) . ?
C71 H71 0.9500 . ?
C72 C73 1.391(7) . ?
C72 H72 0.9500 . ?
C73 H73 0.9500 . ?
C74 C75 1.394(7) . ?
C74 C79 1.402(7) . ?
C75 C76 1.392(8) . ?
C75 H75 0.9500 . ?
C76 C77 1.369(8) . ?
C76 H76 0.9500 . ?
C77 C78 1.386(8) . ?
C77 H77 0.9500 . ?
C78 C79 1.387(7) . ?
C78 H78 0.9500 . ?
C79 H79 0.9500 . ?
C88 N16 1.451(9) . ?
C88 H88A 0.9800 . ?
C88 H88B 0.9800 . ?
C88 H88C 0.9800 . ?
C80 H80 0.9500 . ?
C81 H81A 0.9800 . ?
C81 H81B 0.9800 . ?
C81 H81C 0.9800 . ?
C82 H82A 0.9800 . ?
C82 H82B 0.9800 . ?
C82 H82C 0.9800 . ?
C83 O13 1.231(7) . ?
C83 N15 1.320(7) . ?
C83 H83 0.9500 . ?
C84 N15 1.460(8) . ?
C84 H84A 0.9800 . ?
C84 H84B 0.9800 . ?
C84 H84C 0.9800 . ?
C85 N15 1.445(7) . ?
C85 H85A 0.9800 . ?
C85 H85B 0.9800 . ?
C85 H85C 0.9800 . ?
C86 O14 1.234(7) . ?
C86 N16 1.333(7) . ?
C86 H86 0.9500 . ?
C87 N16 1.435(8) . ?
C87 H87A 0.9800 . ?
C87 H87B 0.9800 . ?
C87 H87C 0.9800 . ?
N99 C98 1.365(16) . ?
N99 C99 1.388(16) . ?
N99 C97 1.53(2) . ?
O99 C97 0.91(2) . ?
C99 H99A 0.9800 . ?
C99 H99B 0.9800 . ?
C99 H99C 0.9800 . ?
C98 H98A 0.9800 . ?
C98 H98B 0.9800 . ?
C98 H98C 0.9800 . ?
C97 H97 0.9500 . ?

loop_
_geom_torsion_atom_site_label_1
_geom_torsion_atom_site_label_2
_geom_torsion_atom_site_label_3
_geom_torsion_atom_site_label_4
_geom_torsion
_geom_torsion_site_symmetry_1
_geom_torsion_site_symmetry_2
_geom_torsion_site_symmetry_3
_geom_torsion_site_symmetry_4
_geom_torsion_publ_flag
O2 Ni1 O1 C9 84.5(11) . . . . ?
N1 Ni1 O1 C9 -144.9(4) . . . . ?
O8 Ni1 O1 C9 -55.6(4) . . . . ?
O6 Ni1 O1 C9 31.9(4) . . . . ?
N3 Ni1 O1 C9 135.1(4) . . . . ?
N1 Ni1 O2 C19 -31.7(3) . . . . ?
O8 Ni1 O2 C19 -121.2(3) . . . . ?
O6 Ni1 O2 C19 151.4(3) . . . . ?
O1 Ni1 O2 C19 98.9(11) . . . . ?
N3 Ni1 O2 C19 48.5(3) . . . . ?
N1 Ni1 O2 Ni2 136.81(18) . . . . ?
O8 Ni1 O2 Ni2 47.32(18) . . . . ?
O6 Ni1 O2 Ni2 -40.04(18) . . . . ?
O1 Ni1 O2 Ni2 -92.5(10) . . . . ?
N3 Ni1 O2 Ni2 -142.99(18) . . . . ?
N7 Ni2 O2 C19 -51.6(3) . . . . ?
O7 Ni2 O2 C19 121.1(3) . . . . ?
O4 Ni2 O2 C19 54.6(8) . . . . ?
O5 Ni2 O2 C19 -146.6(3) . . . . ?
N5 Ni2 O2 C19 29.8(3) . . . . ?
N7 Ni2 O2 Ni1 140.13(19) . . . . ?
O7 Ni2 O2 Ni1 -47.21(18) . . . . ?
O4 Ni2 O2 Ni1 -113.6(6) . . . . ?
O5 Ni2 O2 Ni1 45.07(19) . . . . ?
N5 Ni2 O2 Ni1 -138.46(18) . . . . ?
O9 Ni4 O3 C27 -15.4(4) . . . . ?
O11 Ni4 O3 C27 93.1(3) . . . . ?
N13 Ni4 O3 C27 -91.7(3) . . . . ?
O4 Ni4 O3 C27 5.2(3) . . . . ?
N12 Ni4 O3 C27 -172.4(3) . . . . ?
O2 Ni2 O4 C27 -8.5(8) . . . . ?
N7 Ni2 O4 C27 97.5(3) . . . . ?
O7 Ni2 O4 C27 -75.5(3) . . . . ?
O5 Ni2 O4 C27 -167.6(3) . . . . ?
N5 Ni2 O4 C27 16.9(3) . . . . ?
O2 Ni2 O4 Ni4 155.7(5) . . . . ?
N7 Ni2 O4 Ni4 -98.3(3) . . . . ?
O7 Ni2 O4 Ni4 88.8(3) . . . . ?
O5 Ni2 O4 Ni4 -3.4(3) . . . . ?
N5 Ni2 O4 Ni4 -178.9(4) . . . . ?
O9 Ni4 O4 C27 166.2(3) . . . . ?
O11 Ni4 O4 C27 -100.7(3) . . . . ?
N13 Ni4 O4 C27 78.3(3) . . . . ?
N12 Ni4 O4 C27 5.7(7) . . . . ?
O3 Ni4 O4 C27 -5.1(2) . . . . ?
O9 Ni4 O4 Ni2 0.5(4) . . . . ?
O11 Ni4 O4 Ni2 93.6(3) . . . . ?
N13 Ni4 O4 Ni2 -87.4(4) . . . . ?
N12 Ni4 O4 Ni2 -160.0(5) . . . . ?
O3 Ni4 O4 Ni2 -170.8(4) . . . . ?
C27 Ni4 O4 Ni2 -165.7(5) . . . . ?
O2 Ni2 O5 C28 -27.1(3) . . . . ?
N7 Ni2 O5 C28 -118.5(3) . . . . ?
O7 Ni2 O5 C28 64.1(3) . . . . ?
O4 Ni2 O5 C28 148.9(3) . . . . ?
N5 Ni2 O5 C28 168.7(5) . . . . ?
O2 Ni2 O5 Ni3 151.53(17) . . . . ?
N7 Ni2 O5 Ni3 60.2(2) . . . . ?
O7 Ni2 O5 Ni3 -117.26(18) . . . . ?
O4 Ni2 O5 Ni3 -32.44(18) . . . . ?
N5 Ni2 O5 Ni3 -12.6(7) . . . . ?
O10 Ni3 O5 C28 150.3(3) . . . . ?
O9 Ni3 O5 C28 -116.9(3) . . . . ?
N10 Ni3 O5 C28 -2.3(5) . . . . ?
N8 Ni3 O5 C28 -25.7(3) . . . . ?
O12 Ni3 O5 C28 64.6(3) . . . . ?
O10 Ni3 O5 Ni2 -28.5(2) . . . . ?
O9 Ni3 O5 Ni2 64.32(19) . . . . ?
N10 Ni3 O5 Ni2 178.9(3) . . . . ?
N8 Ni3 O5 Ni2 155.5(2) . . . . ?
O12 Ni3 O5 Ni2 -114.24(19) . . . . ?
O2 Ni1 O6 C28 27.0(5) . . . . ?
N1 Ni1 O6 C28 -84(2) . . . . ?
O8 Ni1 O6 C28 -68.6(5) . . . . ?
O1 Ni1 O6 C28 -158.5(5) . . . . ?
N3 Ni1 O6 C28 115.6(5) . . . . ?
O2 Ni2 O7 C52 21.1(4) . . . . ?
N7 Ni2 O7 C52 120.3(11) . . . . ?
O4 Ni2 O7 C52 -169.0(4) . . . . ?
O5 Ni2 O7 C52 -79.7(4) . . . . ?
N5 Ni2 O7 C52 112.8(4) . . . . ?
O2 Ni1 O8 C52 -15.9(4) . . . . ?
N1 Ni1 O8 C52 -107.7(4) . . . . ?
O6 Ni1 O8 C52 73.2(4) . . . . ?
O1 Ni1 O8 C52 159.6(4) . . . . ?
N3 Ni1 O8 C52 -128.2(7) . . . . ?
O11 Ni4 O9 C42 128.3(3) . . . . ?
N13 Ni4 O9 C42 -46.6(3) . . . . ?
O4 Ni4 O9 C42 -140.6(3) . . . . ?
N12 Ni4 O9 C42 35.3(3) . . . . ?
O3 Ni4 O9 C42 -122.6(4) . . . . ?
C27 Ni4 O9 C42 -132.0(3) . . . . ?
O11 Ni4 O9 Ni3 -50.15(19) . . . . ?
N13 Ni4 O9 Ni3 134.9(2) . . . . ?
O4 Ni4 O9 Ni3 40.95(19) . . . . ?
N12 Ni4 O9 Ni3 -143.17(18) . . . . ?
O3 Ni4 O9 Ni3 58.9(4) . . . . ?
C27 Ni4 O9 Ni3 49.5(2) . . . . ?
O10 Ni3 O9 C42 -144.1(3) . . . . ?
N10 Ni3 O9 C42 -46.4(3) . . . . ?
N8 Ni3 O9 C42 36.2(3) . . . . ?
O12 Ni3 O9 C42 -97(3) . . . . ?
O5 Ni3 O9 C42 114.4(3) . . . . ?
O10 Ni3 O9 Ni4 34.31(19) . . . . ?
N10 Ni3 O9 Ni4 132.1(2) . . . . ?
N8 Ni3 O9 Ni4 -145.40(19) . . . . ?
O12 Ni3 O9 Ni4 82(3) . . . . ?
O5 Ni3 O9 Ni4 -67.18(19) . . . . ?
O9 Ni3 O10 C66 7.4(4) . . . . ?
N10 Ni3 O10 C66 -82.8(5) . . . . ?
N8 Ni3 O10 C66 -176.7(19) . . . . ?
O12 Ni3 O10 C66 -170.5(4) . . . . ?
O5 Ni3 O10 C66 106.9(4) . . . . ?
O9 Ni4 O11 C66 39.0(4) . . . . ?
N13 Ni4 O11 C66 134.9(17) . . . . ?
O4 Ni4 O11 C66 -56.2(4) . . . . ?
N12 Ni4 O11 C66 135.6(4) . . . . ?
O3 Ni4 O11 C66 -117.0(4) . . . . ?
C27 Ni4 O11 C66 -86.7(4) . . . . ?
O10 Ni3 O12 C80 45.3(4) . . . . ?
O9 Ni3 O12 C80 -2(3) . . . . ?
N10 Ni3 O12 C80 -52.5(4) . . . . ?
N8 Ni3 O12 C80 -135.1(4) . . . . ?
O5 Ni3 O12 C80 146.9(4) . . . . ?
O2 Ni1 N1 C4 89.6(3) . . . . ?
O8 Ni1 N1 C4 -174.9(3) . . . . ?
O6 Ni1 N1 C4 -159(2) . . . . ?
O1 Ni1 N1 C4 -85.2(3) . . . . ?
N3 Ni1 N1 C4 1.2(3) . . . . ?
O2 Ni1 N1 C1 -63.3(4) . . . . ?
O8 Ni1 N1 C1 32.3(4) . . . . ?
O6 Ni1 N1 C1 48(3) . . . . ?
O1 Ni1 N1 C1 122.0(4) . . . . ?
N3 Ni1 N1 C1 -151.7(4) . . . . ?
O2 Ni1 N3 C12 5.6(3) . . . . ?
N1 Ni1 N3 C12 97.7(3) . . . . ?
O8 Ni1 N3 C12 118.5(7) . . . . ?
O6 Ni1 N3 C12 -83.5(3) . . . . ?
O1 Ni1 N3 C12 -169.0(3) . . . . ?
O2 Ni1 N3 C5 -110.3(3) . . . . ?
N1 Ni1 N3 C5 -18.2(3) . . . . ?
O8 Ni1 N3 C5 2.6(8) . . . . ?
O6 Ni1 N3 C5 160.7(3) . . . . ?
O1 Ni1 N3 C5 75.1(3) . . . . ?
O2 Ni1 N3 C6 130.5(3) . . . . ?
N1 Ni1 N3 C6 -137.5(3) . . . . ?
O8 Ni1 N3 C6 -116.7(7) . . . . ?
O6 Ni1 N3 C6 41.4(3) . . . . ?
O1 Ni1 N3 C6 -44.2(3) . . . . ?
O2 Ni2 N5 C26 143.1(3) . . . . ?
N7 Ni2 N5 C26 -126.7(3) . . . . ?
O7 Ni2 N5 C26 52.3(3) . . . . ?
O4 Ni2 N5 C26 -32.2(3) . . . . ?
O5 Ni2 N5 C26 -52.5(7) . . . . ?
O2 Ni2 N5 C21 -99.4(3) . . . . ?
N7 Ni2 N5 C21 -9.2(3) . . . . ?
O7 Ni2 N5 C21 169.8(3) . . . . ?
O4 Ni2 N5 C21 85.3(3) . . . . ?
O5 Ni2 N5 C21 65.0(7) . . . . ?
O2 Ni2 N5 C20 23.5(3) . . . . ?
N7 Ni2 N5 C20 113.6(3) . . . . ?
O7 Ni2 N5 C20 -67.4(3) . . . . ?
O4 Ni2 N5 C20 -151.8(3) . . . . ?
O5 Ni2 N5 C20 -172.2(5) . . . . ?
O2 Ni2 N7 C22 93.1(3) . . . . ?
O7 Ni2 N7 C22 -6.1(13) . . . . ?
O4 Ni2 N7 C22 -76.3(3) . . . . ?
O5 Ni2 N7 C22 -166.0(3) . . . . ?
N5 Ni2 N7 C22 1.4(3) . . . . ?
O2 Ni2 N7 C25 -77.4(5) . . . . ?
O7 Ni2 N7 C25 -176.7(9) . . . . ?
O4 Ni2 N7 C25 113.1(5) . . . . ?
O5 Ni2 N7 C25 23.4(5) . . . . ?
N5 Ni2 N7 C25 -169.1(5) . . . . ?
O10 Ni3 N8 C29 -44(2) . . . . ?
O9 Ni3 N8 C29 132.1(3) . . . . ?
N10 Ni3 N8 C29 -138.2(3) . . . . ?
O12 Ni3 N8 C29 -49.9(3) . . . . ?
O5 Ni3 N8 C29 33.5(3) . . . . ?
O10 Ni3 N8 C35 -160.2(19) . . . . ?
O9 Ni3 N8 C35 15.7(3) . . . . ?
N10 Ni3 N8 C35 105.4(3) . . . . ?
O12 Ni3 N8 C35 -166.3(3) . . . . ?
O5 Ni3 N8 C35 -83.0(3) . . . . ?
O10 Ni3 N8 C30 77(2) . . . . ?
O9 Ni3 N8 C30 -107.5(3) . . . . ?
N10 Ni3 N8 C30 -17.9(3) . . . . ?
O12 Ni3 N8 C30 70.4(3) . . . . ?
O5 Ni3 N8 C30 153.8(3) . . . . ?
O10 Ni3 N10 C31 -168.1(3) . . . . ?
O9 Ni3 N10 C31 100.8(3) . . . . ?
N8 Ni3 N10 C31 7.8(3) . . . . ?
O12 Ni3 N10 C31 -81.3(3) . . . . ?
O5 Ni3 N10 C31 -15.3(6) . . . . ?
O10 Ni3 N10 C34 17.8(6) . . . . ?
O9 Ni3 N10 C34 -73.3(5) . . . . ?
N8 Ni3 N10 C34 -166.3(6) . . . . ?
O12 Ni3 N10 C34 104.6(5) . . . . ?
O5 Ni3 N10 C34 170.6(4) . . . . ?
O9 Ni4 N12 C43 15.9(3) . . . . ?
O11 Ni4 N12 C43 -77.4(3) . . . . ?
N13 Ni4 N12 C43 102.5(3) . . . . ?
O4 Ni4 N12 C43 176.4(5) . . . . ?
O3 Ni4 N12 C43 -173.8(3) . . . . ?
C27 Ni4 N12 C43 -179.3(3) . . . . ?
O9 Ni4 N12 C47 -101.4(3) . . . . ?
O11 Ni4 N12 C47 165.3(3) . . . . ?
N13 Ni4 N12 C47 -14.8(3) . . . . ?
O4 Ni4 N12 C47 59.1(7) . . . . ?
O3 Ni4 N12 C47 68.9(3) . . . . ?
C27 Ni4 N12 C47 63.4(4) . . . . ?
O9 Ni4 N12 C44 133.7(3) . . . . ?
O11 Ni4 N12 C44 40.4(3) . . . . ?
N13 Ni4 N12 C44 -139.6(3) . . . . ?
O4 Ni4 N12 C44 -65.8(7) . . . . ?
O3 Ni4 N12 C44 -56.0(3) . . . . ?
C27 Ni4 N12 C44 -61.5(4) . . . . ?
O9 Ni4 N13 C48 93.9(3) . . . . ?
O11 Ni4 N13 C48 -2.3(19) . . . . ?
O4 Ni4 N13 C48 -171.1(3) . . . . ?
N12 Ni4 N13 C48 -3.0(3) . . . . ?
O3 Ni4 N13 C48 -110.8(3) . . . . ?
C27 Ni4 N13 C48 -140.9(4) . . . . ?
O9 Ni4 N13 C51 -51.4(5) . . . . ?
O11 Ni4 N13 C51 -147.6(15) . . . . ?
O4 Ni4 N13 C51 43.6(5) . . . . ?
N12 Ni4 N13 C51 -148.3(5) . . . . ?
O3 Ni4 N13 C51 103.9(5) . . . . ?
C27 Ni4 N13 C51 73.8(5) . . . . ?
C4 N1 C1 C2 0.4(5) . . . . ?
Ni1 N1 C1 C2 154.9(4) . . . . ?
N1 C1 C2 N2 -0.3(6) . . . . ?
C4 N2 C2 C1 0.1(5) . . . . ?
C3 N2 C2 C1 -176.8(5) . . . . ?
C1 N1 C4 N2 -0.3(5) . . . . ?
Ni1 N1 C4 N2 -160.5(3) . . . . ?
C1 N1 C4 C5 178.6(4) . . . . ?
Ni1 N1 C4 C5 18.4(5) . . . . ?
C2 N2 C4 N1 0.2(5) . . . . ?
C3 N2 C4 N1 176.9(4) . . . . ?
C2 N2 C4 C5 -178.7(5) . . . . ?
C3 N2 C4 C5 -1.9(8) . . . . ?
N1 C4 C5 N3 -35.2(6) . . . . ?
N2 C4 C5 N3 143.6(5) . . . . ?
C12 N3 C5 C4 -85.1(4) . . . . ?
C6 N3 C5 C4 154.0(4) . . . . ?
Ni1 N3 C5 C4 30.1(4) . . . . ?
C12 N3 C6 C8 58.6(5) . . . . ?
C5 N3 C6 C8 178.4(4) . . . . ?
Ni1 N3 C6 C8 -64.8(4) . . . . ?
C12 N3 C6 C7 -66.9(5) . . . . ?
C5 N3 C6 C7 52.9(5) . . . . ?
Ni1 N3 C6 C7 169.7(3) . . . . ?
Ni1 O1 C9 N4 -175.4(3) . . . . ?
C11 N4 C9 O1 -179.5(5) . . . . ?
C10 N4 C9 O1 -0.3(8) . . . . ?
C5 N3 C12 C13 57.6(5) . . . . ?
C6 N3 C12 C13 177.2(4) . . . . ?
Ni1 N3 C12 C13 -55.1(4) . . . . ?
N3 C12 C13 C14 -114.2(5) . . . . ?
N3 C12 C13 C19 68.3(5) . . . . ?
C19 C13 C14 C15 -0.9(7) . . . . ?
C12 C13 C14 C15 -178.4(4) . . . . ?
C13 C14 C15 C17 1.9(7) . . . . ?
C13 C14 C15 C16 -178.2(5) . . . . ?
C14 C15 C17 C18 -1.7(7) . . . . ?
C16 C15 C17 C18 178.4(5) . . . . ?
C15 C17 C18 C19 0.6(7) . . . . ?
C15 C17 C18 C20 -177.7(4) . . . . ?
Ni1 O2 C19 C13 -56.1(5) . . . . ?
Ni2 O2 C19 C13 135.6(4) . . . . ?
Ni1 O2 C19 C18 121.5(4) . . . . ?
Ni2 O2 C19 C18 -46.8(5) . . . . ?
C14 C13 C19 O2 177.3(4) . . . . ?
C12 C13 C19 O2 -5.2(6) . . . . ?
C14 C13 C19 C18 -0.3(7) . . . . ?
C12 C13 C19 C18 177.2(4) . . . . ?
C17 C18 C19 O2 -177.1(4) . . . . ?
C20 C18 C19 O2 1.2(7) . . . . ?
C17 C18 C19 C13 0.5(7) . . . . ?
C20 C18 C19 C13 178.7(4) . . . . ?
C26 N5 C20 C18 179.4(4) . . . . ?
C21 N5 C20 C18 57.5(5) . . . . ?
Ni2 N5 C20 C18 -65.2(4) . . . . ?
C17 C18 C20 N5 -120.3(5) . . . . ?
C19 C18 C20 N5 61.5(6) . . . . ?
C26 N5 C21 C22 129.0(4) . . . . ?
C20 N5 C21 C22 -107.6(4) . . . . ?
Ni2 N5 C21 C22 14.3(4) . . . . ?
C25 N7 C22 N6 -0.5(5) . . . . ?
Ni2 N7 C22 N6 -174.2(3) . . . . ?
C25 N7 C22 C21 -178.8(4) . . . . ?
Ni2 N7 C22 C21 7.5(6) . . . . ?
C24 N6 C22 N7 0.2(5) . . . . ?
C23 N6 C22 N7 -176.5(4) . . . . ?
C24 N6 C22 C21 178.5(4) . . . . ?
C23 N6 C22 C21 1.9(8) . . . . ?
N5 C21 C22 N7 -15.1(6) . . . . ?
N5 C21 C22 N6 166.7(4) . . . . ?
C22 N6 C24 C25 0.2(5) . . . . ?
C23 N6 C24 C25 176.8(5) . . . . ?
N6 C24 C25 N7 -0.5(6) . . . . ?
C22 N7 C25 C24 0.6(5) . . . . ?
Ni2 N7 C25 C24 171.6(4) . . . . ?
C21 N5 C26 C27 -76.6(5) . . . . ?
C20 N5 C26 C27 160.3(4) . . . . ?
Ni2 N5 C26 C27 42.0(4) . . . . ?
Ni4 O3 C27 O4 -8.6(4) . . . . ?
Ni4 O3 C27 C26 170.0(4) . . . . ?
Ni2 O4 C27 O3 -178.1(3) . . . . ?
Ni4 O4 C27 O3 9.3(4) . . . . ?
Ni2 O4 C27 C26 3.3(5) . . . . ?
Ni4 O4 C27 C26 -169.3(4) . . . . ?
Ni2 O4 C27 Ni4 172.6(3) . . . . ?
N5 C26 C27 O3 149.0(4) . . . . ?
N5 C26 C27 O4 -32.4(5) . . . . ?
N5 C26 C27 Ni4 -86.4(18) . . . . ?
O9 Ni4 C27 O3 172.0(2) . . . . ?
O11 Ni4 C27 O3 -90.0(3) . . . . ?
N13 Ni4 C27 O3 86.7(3) . . . . ?
O4 Ni4 C27 O3 -171.2(4) . . . . ?
N12 Ni4 C27 O3 10.6(4) . . . . ?
O9 Ni4 C27 O4 -16.8(3) . . . . ?
O11 Ni4 C27 O4 81.2(3) . . . . ?
N13 Ni4 C27 O4 -102.2(3) . . . . ?
N12 Ni4 C27 O4 -178.2(2) . . . . ?
O3 Ni4 C27 O4 171.2(4) . . . . ?
O9 Ni4 C27 C26 42.6(18) . . . . ?
O11 Ni4 C27 C26 140.6(17) . . . . ?
N13 Ni4 C27 C26 -42.8(18) . . . . ?
O4 Ni4 C27 C26 59.4(17) . . . . ?
N12 Ni4 C27 C26 -118.8(17) . . . . ?
O3 Ni4 C27 C26 -129.4(19) . . . . ?
Ni1 O6 C28 O5 -13.6(8) . . . . ?
Ni1 O6 C28 C29 168.4(4) . . . . ?
Ni2 O5 C28 O6 11.9(6) . . . . ?
Ni3 O5 C28 O6 -167.0(4) . . . . ?
Ni2 O5 C28 C29 -170.2(3) . . . . ?
Ni3 O5 C28 C29 10.9(5) . . . . ?
C35 N8 C29 C28 79.1(5) . . . . ?
C30 N8 C29 C28 -157.6(4) . . . . ?
Ni3 N8 C29 C28 -38.2(4) . . . . ?
O6 C28 C29 N8 -163.2(4) . . . . ?
O5 C28 C29 N8 18.6(6) . . . . ?
C29 N8 C30 C31 140.5(4) . . . . ?
C35 N8 C30 C31 -98.5(5) . . . . ?
Ni3 N8 C30 C31 23.3(5) . . . . ?
C34 N10 C31 N9 -0.2(6) . . . . ?
Ni3 N10 C31 N9 -176.4(3) . . . . ?
C34 N10 C31 C30 -179.3(5) . . . . ?
Ni3 N10 C31 C30 4.5(6) . . . . ?
C33 N9 C31 N10 -0.3(6) . . . . ?
C32 N9 C31 N10 -176.4(5) . . . . ?
C33 N9 C31 C30 178.8(5) . . . . ?
C32 N9 C31 C30 2.7(8) . . . . ?
N8 C30 C31 N10 -19.5(7) . . . . ?
N8 C30 C31 N9 161.5(5) . . . . ?
C31 N9 C33 C34 0.7(6) . . . . ?
C32 N9 C33 C34 176.7(6) . . . . ?
N9 C33 C34 N10 -0.9(6) . . . . ?
C31 N10 C34 C33 0.6(6) . . . . ?
Ni3 N10 C34 C33 174.9(4) . . . . ?
C29 N8 C35 C36 -175.8(4) . . . . ?
C30 N8 C35 C36 61.4(5) . . . . ?
Ni3 N8 C35 C36 -60.5(5) . . . . ?
N8 C35 C36 C37 -122.9(6) . . . . ?
N8 C35 C36 C42 63.0(7) . . . . ?
C42 C36 C37 C38 -1.4(11) . . . . ?
C35 C36 C37 C38 -175.5(7) . . . . ?
C36 C37 C38 C40 -1.3(13) . . . . ?
C36 C37 C38 C39 176.8(8) . . . . ?
C37 C38 C40 C41 2.1(13) . . . . ?
C39 C38 C40 C41 -176.1(8) . . . . ?
C38 C40 C41 C42 0.0(10) . . . . ?
C38 C40 C41 C43 -179.7(7) . . . . ?
Ni4 O9 C42 C41 -45.4(6) . . . . ?
Ni3 O9 C42 C41 133.1(4) . . . . ?
Ni4 O9 C42 C36 133.6(4) . . . . ?
Ni3 O9 C42 C36 -47.9(6) . . . . ?
C40 C41 C42 O9 176.2(5) . . . . ?
C43 C41 C42 O9 -4.2(8) . . . . ?
C40 C41 C42 C36 -2.8(8) . . . . ?
C43 C41 C42 C36 176.9(5) . . . . ?
C37 C36 C42 O9 -175.5(6) . . . . ?
C35 C36 C42 O9 -1.2(8) . . . . ?
C37 C36 C42 C41 3.5(9) . . . . ?
C35 C36 C42 C41 177.7(5) . . . . ?
C47 N12 C43 C41 53.1(5) . . . . ?
C44 N12 C43 C41 174.7(4) . . . . ?
Ni4 N12 C43 C41 -62.0(4) . . . . ?
C42 C41 C43 N12 69.5(6) . . . . ?
C40 C41 C43 N12 -110.9(6) . . . . ?
C43 N12 C44 C45 158.6(4) . . . . ?
C47 N12 C44 C45 -80.0(5) . . . . ?
Ni4 N12 C44 C45 43.1(5) . . . . ?
C43 N12 C44 C46 -77.4(5) . . . . ?
C47 N12 C44 C46 44.0(5) . . . . ?
Ni4 N12 C44 C46 167.1(3) . . . . ?
C43 N12 C47 C48 -84.8(5) . . . . ?
C44 N12 C47 C48 155.5(4) . . . . ?
Ni4 N12 C47 C48 27.8(4) . . . . ?
C51 N13 C48 N11 -0.8(6) . . . . ?
Ni4 N13 C48 N11 -155.5(3) . . . . ?
C51 N13 C48 C47 177.3(5) . . . . ?
Ni4 N13 C48 C47 22.5(6) . . . . ?
C50 N11 C48 N13 1.1(6) . . . . ?
C49 N11 C48 N13 -178.1(5) . . . . ?
C50 N11 C48 C47 -176.7(5) . . . . ?
C49 N11 C48 C47 4.1(9) . . . . ?
N12 C47 C48 N13 -35.2(6) . . . . ?
N12 C47 C48 N11 142.5(5) . . . . ?
C48 N11 C50 C51 -1.0(6) . . . . ?
C49 N11 C50 C51 178.2(5) . . . . ?
N11 C50 C51 N13 0.5(6) . . . . ?
C48 N13 C51 C50 0.1(6) . . . . ?
Ni4 N13 C51 C50 146.7(4) . . . . ?
Ni1 O8 C52 O7 -11.4(7) . . . . ?
Ni1 O8 C52 C53 168.5(3) . . . . ?
Ni2 O7 C52 O8 8.3(8) . . . . ?
Ni2 O7 C52 C53 -171.5(3) . . . . ?
O8 C52 C53 C60 -61.3(5) . . . . ?
O7 C52 C53 C60 118.6(4) . . . . ?
O8 C52 C53 C54 66.7(5) . . . . ?
O7 C52 C53 C54 -113.4(5) . . . . ?
C60 C53 C54 C55 137.8(5) . . . . ?
C52 C53 C54 C55 13.0(6) . . . . ?
C60 C53 C54 C59 -45.5(6) . . . . ?
C52 C53 C54 C59 -170.2(4) . . . . ?
C59 C54 C55 C56 -1.2(8) . . . . ?
C53 C54 C55 C56 175.6(5) . . . . ?
C54 C55 C56 C57 1.2(8) . . . . ?
C55 C56 C57 C58 -0.5(9) . . . . ?
C56 C57 C58 C59 -0.3(9) . . . . ?
C57 C58 C59 C54 0.4(8) . . . . ?
C55 C54 C59 C58 0.4(8) . . . . ?
C53 C54 C59 C58 -176.5(5) . . . . ?
C54 C53 C60 C65 -38.1(6) . . . . ?
C52 C53 C60 C65 88.0(5) . . . . ?
C54 C53 C60 C61 145.1(5) . . . . ?
C52 C53 C60 C61 -88.9(5) . . . . ?
C65 C60 C61 C62 -0.1(7) . . . . ?
C53 C60 C61 C62 176.8(5) . . . . ?
C60 C61 C62 C63 1.0(8) . . . . ?
C61 C62 C63 C64 -1.0(8) . . . . ?
C62 C63 C64 C65 0.2(8) . . . . ?
C63 C64 C65 C60 0.7(7) . . . . ?
C61 C60 C65 C64 -0.7(7) . . . . ?
C53 C60 C65 C64 -177.6(4) . . . . ?
Ni4 O11 C66 O10 -8.3(7) . . . . ?
Ni4 O11 C66 C67 174.1(3) . . . . ?
Ni3 O10 C66 O11 -22.9(8) . . . . ?
Ni3 O10 C66 C67 154.8(3) . . . . ?
O11 C66 C67 C74 -41.2(6) . . . . ?
O10 C66 C67 C74 140.9(4) . . . . ?
O11 C66 C67 C68 86.3(5) . . . . ?
O10 C66 C67 C68 -91.7(5) . . . . ?
C74 C67 C68 C69 -119.9(5) . . . . ?
C66 C67 C68 C69 110.7(5) . . . . ?
C74 C67 C68 C73 60.1(6) . . . . ?
C66 C67 C68 C73 -69.3(6) . . . . ?
C73 C68 C69 C70 0.9(7) . . . . ?
C67 C68 C69 C70 -179.1(4) . . . . ?
C68 C69 C70 C71 -0.1(8) . . . . ?
C69 C70 C71 C72 -0.6(8) . . . . ?
C70 C71 C72 C73 0.5(8) . . . . ?
C71 C72 C73 C68 0.4(8) . . . . ?
C69 C68 C73 C72 -1.1(7) . . . . ?
C67 C68 C73 C72 178.9(4) . . . . ?
C68 C67 C74 C75 41.0(6) . . . . ?
C66 C67 C74 C75 165.2(5) . . . . ?
C68 C67 C74 C79 -146.5(5) . . . . ?
C66 C67 C74 C79 -22.3(7) . . . . ?
C79 C74 C75 C76 0.6(8) . . . . ?
C67 C74 C75 C76 173.5(5) . . . . ?
C74 C75 C76 C77 0.0(9) . . . . ?
C75 C76 C77 C78 -0.8(9) . . . . ?
C76 C77 C78 C79 1.0(8) . . . . ?
C77 C78 C79 C74 -0.4(8) . . . . ?
C75 C74 C79 C78 -0.4(7) . . . . ?
C67 C74 C79 C78 -173.0(5) . . . . ?
Ni3 O12 C80 N14 175.3(4) . . . . ?
C81 N14 C80 O12 0.0(10) . . . . ?
C82 N14 C80 O12 179.3(5) . . . . ?
O13 C83 N15 C85 178.2(6) . . . . ?
O13 C83 N15 C84 0.9(9) . . . . ?
O14 C86 N16 C87 -2.0(10) . . . . ?
O14 C86 N16 C88 -179.9(7) . . . . ?
C98 N99 C97 O99 12(4) . . . . ?
C99 N99 C97 O99 -174(3) . . . . ?
